data_4109603
loop_
_publ_author_name
'J\"urgen Stahl'
'Wolfgang Mohr'
'Laura de Quadras'
'Thomas B. Peters'
'James C. Bohling'
'Jos\'e Miguel Mart\'in-Alvarez'
'Gareth R. Owen'
'Frank Hampel'
'John A. Gladysz'

_publ_section_title
;
 sp Carbon Chains Surrounded by sp3 Carbon Double Helices:
 Coordination-Driven Self-Assembly of Wirelike Pt(C\\tbC)nPt Moieties That
 Are Spanned by Two P(CH2)mP Linkages
;
_journal_name_full 'Journal of the American Chemical Society'
_journal_page_first 8282
_journal_page_last 8295
_journal_paper_doi 10.1021/ja0716103
_journal_volume 129
_journal_year 2007
_chemical_formula_sum 'C166.5 H204 F10 P4 Pt2'
_chemical_formula_weight 2909.35
_chemical_name_systematic
; 
 ? 
;
_space_group_IT_number 2
_symmetry_cell_setting triclinic
_symmetry_space_group_name_Hall '-P 1'
_symmetry_space_group_name_H-M 'P -1'
_atom_sites_solution_hydrogens geom
_atom_sites_solution_primary direct
_atom_sites_solution_secondary difmap
_audit_creation_method SHELXL-97
_cell_angle_alpha 110.2750(10)
_cell_angle_beta 101.0840(10)
_cell_angle_gamma 95.3460(10)
_cell_formula_units_Z 2
_cell_length_a 18.2250(2)
_cell_length_b 20.9677(2)
_cell_length_c 22.1980(2)
_cell_measurement_reflns_used 34603
_cell_measurement_temperature 173(2)
_cell_volume 7690.11(15)
_computing_cell_refinement Scalepack
_computing_data_collection 'Nonius Collect'
_computing_data_reduction Scalepack
_computing_molecular_graphics 'SHELXTL NT 5.1'
_computing_publication_material 'SHELX-97 (Sheldrick, 1997)'
_computing_structure_refinement 'SHELXL-97 (Sheldrick, 1997)'
_computing_structure_solution 'SHELXS-97 (Sheldrick, 1990)'
_diffrn_ambient_temperature 173(2)
_diffrn_detector_area_resol_mean 9
_diffrn_measured_fraction_theta_full 0.996
_diffrn_measured_fraction_theta_max 0.996
_diffrn_measurement_device_type 'Nonius KappaCCD'
_diffrn_radiation_monochromator graphite
_diffrn_radiation_source 'fine-focus rotating anode'
_diffrn_radiation_type MoK\a
_diffrn_radiation_wavelength 0.71073
_diffrn_reflns_av_R_equivalents 0.0512
_diffrn_reflns_av_sigmaI/netI 0.0865
_diffrn_reflns_limit_h_max 23
_diffrn_reflns_limit_h_min -23
_diffrn_reflns_limit_k_max 27
_diffrn_reflns_limit_k_min -27
_diffrn_reflns_limit_l_max 28
_diffrn_reflns_limit_l_min -27
_diffrn_reflns_number 66646
_diffrn_reflns_theta_full 27.50
_diffrn_reflns_theta_max 27.50
_diffrn_reflns_theta_min 1.01
_exptl_absorpt_coefficient_mu 1.919
_exptl_absorpt_correction_T_max 0.7001
_exptl_absorpt_correction_T_min 0.5967
_exptl_absorpt_correction_type empirical
_exptl_absorpt_process_details Scalepack
_exptl_crystal_colour yellow
_exptl_crystal_density_diffrn 1.256
_exptl_crystal_description needle
_exptl_crystal_F_000 3017
_exptl_crystal_size_max 0.30
_exptl_crystal_size_mid 0.20
_exptl_crystal_size_min 0.20
_refine_diff_density_max 3.603
_refine_diff_density_min -0.989
_refine_diff_density_rms 0.129
_refine_ls_extinction_method none
_refine_ls_goodness_of_fit_ref 1.017
_refine_ls_hydrogen_treatment 'riding model'
_refine_ls_matrix_type full
_refine_ls_number_parameters 1649
_refine_ls_number_reflns 35183
_refine_ls_number_restraints 117
_refine_ls_restrained_S_all 1.024
_refine_ls_R_factor_all 0.0920
_refine_ls_R_factor_gt 0.0437
_refine_ls_shift/su_max 0.287
_refine_ls_shift/su_mean 0.003
_refine_ls_structure_factor_coef Fsqd
_refine_ls_weighting_details 'calc w=1/[\s^2^(Fo^2^)+(0.0547P)^2^+0.8187P] where P=(Fo^2^+2Fc^2^)/3'
_refine_ls_weighting_scheme calc
_refine_ls_wR_factor_gt 0.0954
_refine_ls_wR_factor_ref 0.1114
_reflns_number_gt 23026
_reflns_number_total 35183
_reflns_threshold_expression >2sigma(I)
_cod_data_source_file ja0716103si20070411_100822.cif
_cod_data_source_block js07
_cod_original_cell_volume 7690.11(13)
_cod_original_formula_sum 'C166.50 H204 F10 P4 Pt2'
_cod_database_code 4109603

loop_
_symmetry_equiv_pos_as_xyz
'x, y, z'
'-x, -y, -z'

loop_
_atom_site_label
_atom_site_type_symbol
_atom_site_fract_x
_atom_site_fract_y
_atom_site_fract_z
_atom_site_U_iso_or_equiv
_atom_site_adp_type
_atom_site_occupancy
_atom_site_symmetry_multiplicity
_atom_site_calc_flag
_atom_site_refinement_flags
Pt1 Pt 0.140434(9) 1.523468(8) -0.169179(8) 0.02714(5) Uani 1 1 d .
P1 P 0.21113(6) 1.59374(6) -0.06544(5) 0.0299(2) Uani 1 1 d .
C1 C 0.1609(2) 1.6014(2) -0.1986(2) 0.0320(10) Uani 1 1 d .
C1B C 0.1280(3) 1.4576(2) -0.3358(2) 0.0348(10) Uani 1 1 d .
H1BA H 0.1014 1.4205 -0.3785 0.042 Uiso 1 1 calc R
H1BB H 0.1297 1.5019 -0.3426 0.042 Uiso 1 1 calc R
C1A C 0.1763(3) 1.6757(2) -0.0350(2) 0.0380(11) Uani 1 1 d .
H1AA H 0.1974 1.6979 0.0134 0.046 Uiso 1 1 calc R
H1AB H 0.1959 1.7067 -0.0554 0.046 Uiso 1 1 calc R
Pt2 Pt 0.286792(9) 2.044612(8) -0.334380(8) 0.02717(5) Uani 1 1 d .
P2 P 0.07195(7) 1.45988(6) -0.27551(6) 0.0317(3) Uani 1 1 d .
C2 C 0.1734(3) 1.6481(2) -0.2171(2) 0.0352(10) Uani 1 1 d .
C2A C 0.0897(3) 1.6691(2) -0.0489(2) 0.0423(12) Uani 1 1 d .
H2AA H 0.0681 1.6487 -0.0973 0.051 Uiso 1 1 calc R
H2AB H 0.0694 1.6374 -0.0295 0.051 Uiso 1 1 calc R
C2B C 0.2093(3) 1.4457(2) -0.3180(2) 0.0412(11) Uani 1 1 d .
H2BA H 0.2082 1.4011 -0.3120 0.049 Uiso 1 1 calc R
H2BB H 0.2364 1.4826 -0.2753 0.049 Uiso 1 1 calc R
P3 P 0.24581(6) 1.97375(5) -0.44422(5) 0.0274(2) Uani 1 1 d .
C3 C 0.1874(3) 1.7025(2) -0.2363(2) 0.0413(12) Uani 1 1 d .
C3A C 0.0645(3) 1.7382(3) -0.0208(3) 0.0506(13) Uani 1 1 d .
H3AA H 0.0892 1.7596 0.0271 0.061 Uiso 1 1 calc R
H3AB H 0.0090 1.7297 -0.0253 0.061 Uiso 1 1 calc R
C3B C 0.2532(3) 1.4452(3) -0.3705(3) 0.0493(13) Uani 1 1 d .
H3BA H 0.3029 1.4318 -0.3582 0.059 Uiso 1 1 calc R
H3BB H 0.2248 1.4093 -0.4133 0.059 Uiso 1 1 calc R
P4 P 0.32747(7) 2.10717(6) -0.22276(5) 0.0332(3) Uani 1 1 d .
C4 C 0.1996(3) 1.7504(2) -0.2533(2) 0.0424(12) Uani 1 1 d .
C4A C 0.0822(3) 1.7895(2) -0.0529(3) 0.0495(13) Uani 1 1 d .
H4AA H 0.0681 1.8339 -0.0281 0.059 Uiso 1 1 calc R
H4AB H 0.1376 1.7977 -0.0488 0.059 Uiso 1 1 calc R
C4B C 0.2669(3) 1.5133(3) -0.3800(3) 0.0521(13) Uani 1 1 d .
H4BA H 0.2173 1.5272 -0.3915 0.063 Uiso 1 1 calc R
H4BB H 0.2905 1.5061 -0.4179 0.063 Uiso 1 1 calc R
C5 C 0.2141(3) 1.8055(2) -0.2708(2) 0.0433(12) Uani 1 1 d .
C5A C 0.0417(3) 1.7667(2) -0.1250(2) 0.0465(12) Uani 1 1 d .
H5AA H -0.0128 1.7507 -0.1305 0.056 Uiso 1 1 calc R
H5AB H 0.0627 1.7273 -0.1514 0.056 Uiso 1 1 calc R
C5B C 0.3173(3) 1.5718(2) -0.3200(3) 0.0492(13) Uani 1 1 d .
H5BA H 0.2915 1.5820 -0.2832 0.059 Uiso 1 1 calc R
H5BB H 0.3652 1.5564 -0.3060 0.059 Uiso 1 1 calc R
C6 C 0.2278(3) 1.8559(2) -0.2842(2) 0.0381(11) Uani 1 1 d .
C6A C 0.0500(3) 1.8241(3) -0.1511(3) 0.0508(13) Uani 1 1 d .
H6AA H 0.1046 1.8440 -0.1399 0.061 Uiso 1 1 calc R
H6AB H 0.0238 1.8610 -0.1277 0.061 Uiso 1 1 calc R
C6B C 0.3362(3) 1.6377(3) -0.3322(3) 0.0498(13) Uani 1 1 d .
H6BA H 0.3625 1.6275 -0.3687 0.060 Uiso 1 1 calc R
H6BB H 0.2882 1.6525 -0.3469 0.060 Uiso 1 1 calc R
C7 C 0.2452(2) 1.9123(2) -0.2987(2) 0.0336(10) Uani 1 1 d .
C7A C 0.0191(3) 1.8033(3) -0.2250(3) 0.0492(13) Uani 1 1 d .
H7AA H -0.0359 1.7847 -0.2363 0.059 Uiso 1 1 calc R
H7AB H 0.0443 1.7657 -0.2486 0.059 Uiso 1 1 calc R
C7B C 0.3852(3) 1.6966(3) -0.2728(3) 0.0526(14) Uani 1 1 d .
H7BA H 0.4338 1.6823 -0.2587 0.063 Uiso 1 1 calc R
H7BB H 0.3595 1.7062 -0.2359 0.063 Uiso 1 1 calc R
C8 C 0.2615(2) 1.9626(2) -0.3122(2) 0.0310(10) Uani 1 1 d .
C8A C 0.0302(3) 1.8620(3) -0.2495(3) 0.0492(13) Uani 1 1 d .
H8AA H -0.0022 1.8958 -0.2318 0.059 Uiso 1 1 calc R
H8AB H 0.0837 1.8858 -0.2313 0.059 Uiso 1 1 calc R
C8B C 0.4022(3) 1.7628(3) -0.2854(3) 0.0512(13) Uani 1 1 d .
H8BA H 0.4351 1.7550 -0.3170 0.061 Uiso 1 1 calc R
H8BB H 0.3539 1.7725 -0.3067 0.061 Uiso 1 1 calc R
C9A C 0.0121(3) 1.8402(2) -0.3236(3) 0.0490(13) Uani 1 1 d .
H9AA H -0.0413 1.8162 -0.3419 0.059 Uiso 1 1 calc R
H9AB H 0.0448 1.8067 -0.3415 0.059 Uiso 1 1 calc R
C9B C 0.4400(3) 1.8251(3) -0.2248(3) 0.0606(15) Uani 1 1 d .
H9BA H 0.4877 1.8150 -0.2029 0.073 Uiso 1 1 calc R
H9BB H 0.4065 1.8336 -0.1937 0.073 Uiso 1 1 calc R
C10A C 0.0231(3) 1.8998(2) -0.3472(2) 0.0446(12) Uani 1 1 d .
H10A H -0.0105 1.9328 -0.3304 0.054 Uiso 1 1 calc R
H10B H 0.0762 1.9245 -0.3282 0.054 Uiso 1 1 calc R
C10B C 0.4585(3) 1.8907(3) -0.2378(3) 0.0575(14) Uani 1 1 d .
H10C H 0.4939 1.8832 -0.2674 0.069 Uiso 1 1 calc R
H10D H 0.4112 1.9001 -0.2612 0.069 Uiso 1 1 calc R
C11 C 0.1198(2) 1.4436(2) -0.1380(2) 0.0305(10) Uani 1 1 d .
C11A C 0.0061(3) 1.8763(2) -0.4220(2) 0.0450(12) Uani 1 1 d .
H11A H -0.0463 1.8501 -0.4408 0.054 Uiso 1 1 calc R
H11B H 0.0409 1.8445 -0.4384 0.054 Uiso 1 1 calc R
C11B C 0.4936(3) 1.9530(3) -0.1759(3) 0.0625(15) Uani 1 1 d .
H11C H 0.5373 1.9416 -0.1498 0.075 Uiso 1 1 calc R
H11D H 0.4559 1.9639 -0.1488 0.075 Uiso 1 1 calc R
C12A C 0.0139(3) 1.9350(2) -0.4474(2) 0.0422(11) Uani 1 1 d .
H12A H -0.0050 1.9155 -0.4961 0.051 Uiso 1 1 calc R
H12B H -0.0193 1.9677 -0.4292 0.051 Uiso 1 1 calc R
C12 C 0.0586(3) 1.4307(3) -0.1160(3) 0.0630(17) Uani 1 1 d D
F12 F 0.0234(5) 1.4903(4) -0.0899(5) 0.078(3) Uani 0.513(7) 1 d PD
F12' F -0.0086(3) 1.4526(3) -0.1413(4) 0.0446(17) Uani 0.487(7) 1 d PD
C12B C 0.5209(3) 2.0172(3) -0.1889(3) 0.0626(16) Uani 1 1 d .
H12C H 0.5467 2.0545 -0.1461 0.075 Uiso 1 1 calc R
H12D H 0.5589 2.0063 -0.2157 0.075 Uiso 1 1 calc R
C13A C 0.0938(2) 1.9752(2) -0.4304(2) 0.0363(10) Uani 1 1 d .
H13A H 0.1135 1.9948 -0.3818 0.044 Uiso 1 1 calc R
H13B H 0.0919 2.0141 -0.4459 0.044 Uiso 1 1 calc R
C13B C 0.4582(3) 2.0439(3) -0.2245(2) 0.0463(12) Uani 1 1 d .
H13C H 0.4320 2.0067 -0.2672 0.056 Uiso 1 1 calc R
H13D H 0.4814 2.0827 -0.2343 0.056 Uiso 1 1 calc R
F13 F 0.0017(6) 1.3888(5) -0.0438(6) 0.097(4) Uani 0.513(7) 1 d PD
F13' F -0.0318(4) 1.3503(4) -0.0963(4) 0.058(2) Uani 0.487(7) 1 d PD
C13 C 0.0458(3) 1.3784(3) -0.0923(3) 0.075(2) Uani 1 1 d D
C14B C 0.3993(3) 2.0686(2) -0.1848(2) 0.0395(11) Uani 1 1 d .
H14A H 0.4261 2.1029 -0.1406 0.047 Uiso 1 1 calc R
H14B H 0.3734 2.0287 -0.1782 0.047 Uiso 1 1 calc R
C14A C 0.1482(2) 1.9304(2) -0.4617(2) 0.0323(10) Uani 1 1 d .
H14C H 0.1277 1.9108 -0.5103 0.039 Uiso 1 1 calc R
H14D H 0.1490 1.8913 -0.4464 0.039 Uiso 1 1 calc R
F14 F 0.0844(2) 1.28662(15) -0.06611(15) 0.0646(9) Uani 1 1 d .
C14 C 0.0957(3) 1.3368(2) -0.0894(2) 0.0437(12) Uani 1 1 d .
F15 F 0.2241(3) 1.3242(3) -0.0817(4) 0.061(2) Uani 0.513(7) 1 d PD
F15' F 0.1858(6) 1.2845(4) -0.1415(5) 0.091(4) Uani 0.487(7) 1 d PD
C15 C 0.1582(4) 1.3474(3) -0.1100(4) 0.088(2) Uani 1 1 d D
F16 F 0.2471(3) 1.4248(3) -0.1277(3) 0.0430(17) Uani 0.513(7) 1 d PD
F16' F 0.2099(4) 1.3864(4) -0.1873(4) 0.069(3) Uani 0.487(7) 1 d PD
C16 C 0.1684(3) 1.3998(3) -0.1337(4) 0.076(2) Uani 1 1 d D
C21 C 0.3099(2) 1.6209(2) -0.0623(2) 0.0319(10) Uani 1 1 d .
C22 C 0.3615(3) 1.6625(2) -0.0030(2) 0.0414(11) Uani 1 1 d .
H22A H 0.3457 1.6743 0.0373 0.050 Uiso 1 1 calc R
C23 C 0.4349(3) 1.6866(3) -0.0020(2) 0.0435(12) Uani 1 1 d .
H23A H 0.4687 1.7152 0.0389 0.052 Uiso 1 1 calc R
C24 C 0.4605(2) 1.6695(2) -0.0604(2) 0.0345(10) Uani 1 1 d .
C25 C 0.4098(2) 1.6280(2) -0.1185(2) 0.0349(10) Uani 1 1 d .
H25A H 0.4259 1.6154 -0.1586 0.042 Uiso 1 1 calc R
C26 C 0.3358(2) 1.6039(2) -0.1199(2) 0.0341(10) Uani 1 1 d .
H26A H 0.3022 1.5753 -0.1609 0.041 Uiso 1 1 calc R
C27 C 0.5433(3) 1.6971(2) -0.0562(2) 0.0414(11) Uani 1 1 d .
C27B C 0.5971(3) 1.6742(3) -0.0096(3) 0.0532(13) Uani 1 1 d .
H27A H 0.5895 1.6237 -0.0262 0.080 Uiso 1 1 calc R
H27B H 0.5870 1.6918 0.0345 0.080 Uiso 1 1 calc R
H27C H 0.6496 1.6924 -0.0069 0.080 Uiso 1 1 calc R
C27A C 0.5540(3) 1.7767(3) -0.0306(3) 0.0625(16) Uani 1 1 d .
H27D H 0.5430 1.7943 0.0132 0.094 Uiso 1 1 calc R
H27E H 0.5193 1.7908 -0.0613 0.094 Uiso 1 1 calc R
H27F H 0.6065 1.7956 -0.0273 0.094 Uiso 1 1 calc R
C27C C 0.5610(3) 1.6703(3) -0.1255(3) 0.0601(15) Uani 1 1 d .
H27G H 0.5543 1.6198 -0.1424 0.090 Uiso 1 1 calc R
H27H H 0.6135 1.6894 -0.1219 0.090 Uiso 1 1 calc R
H27I H 0.5263 1.6848 -0.1559 0.090 Uiso 1 1 calc R
C31 C 0.2151(2) 1.5573(2) -0.0019(2) 0.0316(10) Uani 1 1 d .
C32 C 0.1585(4) 1.5582(4) 0.0306(3) 0.084(2) Uani 1 1 d .
H32A H 0.1186 1.5826 0.0227 0.100 Uiso 1 1 calc R
C33 C 0.1572(4) 1.5255(4) 0.0738(3) 0.087(2) Uani 1 1 d .
H33A H 0.1162 1.5280 0.0948 0.105 Uiso 1 1 calc R
C34 C 0.2115(3) 1.4895(3) 0.0881(2) 0.0423(12) Uani 1 1 d .
C35 C 0.2674(3) 1.4874(4) 0.0552(3) 0.080(2) Uani 1 1 d .
H35A H 0.3065 1.4620 0.0625 0.096 Uiso 1 1 calc R
C36 C 0.2693(3) 1.5209(4) 0.0113(3) 0.077(2) Uani 1 1 d .
H36A H 0.3100 1.5181 -0.0101 0.092 Uiso 1 1 calc R
C37 C 0.2072(3) 1.4536(3) 0.1367(3) 0.0575(15) Uani 1 1 d .
C37C C 0.1310(5) 1.4054(4) 0.1155(4) 0.105(3) Uani 1 1 d .
H37A H 0.1285 1.3828 0.1472 0.157 Uiso 1 1 calc R
H37B H 0.1258 1.3703 0.0714 0.157 Uiso 1 1 calc R
H37C H 0.0898 1.4321 0.1144 0.157 Uiso 1 1 calc R
C37B C 0.2705(6) 1.4156(7) 0.1448(6) 0.205(7) Uani 1 1 d .
H37D H 0.3189 1.4473 0.1589 0.308 Uiso 1 1 calc R
H37E H 0.2681 1.3784 0.1026 0.308 Uiso 1 1 calc R
H37F H 0.2663 1.3959 0.1783 0.308 Uiso 1 1 calc R
C37A C 0.2123(7) 1.5055(5) 0.2029(4) 0.152(5) Uani 1 1 d .
H37G H 0.2609 1.5373 0.2179 0.229 Uiso 1 1 calc R
H37H H 0.2089 1.4823 0.2340 0.229 Uiso 1 1 calc R
H37I H 0.1705 1.5315 0.2007 0.229 Uiso 1 1 calc R
C41 C -0.0105(2) 1.4951(2) -0.3029(2) 0.0311(10) Uani 1 1 d .
C42 C -0.0250(3) 1.5574(2) -0.2643(2) 0.0395(11) Uani 1 1 d .
H42A H 0.0068 1.5812 -0.2212 0.047 Uiso 1 1 calc R
C43 C -0.0845(3) 1.5862(2) -0.2863(2) 0.0423(12) Uani 1 1 d .
H43A H -0.0928 1.6294 -0.2582 0.051 Uiso 1 1 calc R
C44 C -0.1320(3) 1.5535(2) -0.3485(2) 0.0367(11) Uani 1 1 d .
C45 C -0.1177(3) 1.4904(3) -0.3877(2) 0.0506(13) Uani 1 1 d .
H45A H -0.1496 1.4665 -0.4307 0.061 Uiso 1 1 calc R
C46 C -0.0582(3) 1.4617(2) -0.3655(2) 0.0484(13) Uani 1 1 d .
H46A H -0.0498 1.4184 -0.3934 0.058 Uiso 1 1 calc R
C47 C -0.1987(3) 1.5845(3) -0.3751(3) 0.0487(13) Uani 1 1 d .
C47C C -0.2123(4) 1.6481(4) -0.3196(3) 0.092(2) Uani 1 1 d .
H47A H -0.2550 1.6666 -0.3378 0.138 Uiso 1 1 calc R
H47B H -0.1666 1.6837 -0.3019 0.138 Uiso 1 1 calc R
H47C H -0.2241 1.6344 -0.2841 0.138 Uiso 1 1 calc R
C47B C -0.1802(5) 1.6072(5) -0.4281(4) 0.134(4) Uani 1 1 d .
H47D H -0.1724 1.5675 -0.4642 0.201 Uiso 1 1 calc R
H47E H -0.1339 1.6422 -0.4098 0.201 Uiso 1 1 calc R
H47F H -0.2224 1.6270 -0.4452 0.201 Uiso 1 1 calc R
C47A C -0.2722(4) 1.5318(4) -0.4024(5) 0.116(3) Uani 1 1 d .
H47G H -0.2658 1.4911 -0.4383 0.174 Uiso 1 1 calc R
H47H H -0.3135 1.5524 -0.4194 0.174 Uiso 1 1 calc R
H47I H -0.2845 1.5180 -0.3671 0.174 Uiso 1 1 calc R
C51 C 0.0346(3) 1.3708(2) -0.2897(2) 0.0354(10) Uani 1 1 d .
C52 C -0.0329(3) 1.3535(3) -0.2767(3) 0.0626(16) Uani 1 1 d .
H52A H -0.0651 1.3869 -0.2668 0.075 Uiso 1 1 calc R
C53 C -0.0553(4) 1.2889(3) -0.2775(3) 0.0741(19) Uani 1 1 d .
H53A H -0.1027 1.2790 -0.2680 0.089 Uiso 1 1 calc R
C54 C -0.0117(3) 1.2377(2) -0.2917(2) 0.0448(12) Uani 1 1 d .
C55 C 0.0540(4) 1.2547(3) -0.3068(4) 0.086(2) Uani 1 1 d .
H55A H 0.0846 1.2204 -0.3197 0.103 Uiso 1 1 calc R
C56 C 0.0779(4) 1.3197(3) -0.3043(4) 0.084(2) Uani 1 1 d .
H56A H 0.1258 1.3299 -0.3128 0.101 Uiso 1 1 calc R
C57 C -0.0362(4) 1.1668(3) -0.2901(3) 0.0575(15) Uani 1 1 d .
C57C C -0.1216(4) 1.1417(3) -0.3218(4) 0.090(2) Uani 1 1 d .
H57A H -0.1502 1.1756 -0.2985 0.134 Uiso 1 1 calc R
H57B H -0.1372 1.0972 -0.3187 0.134 Uiso 1 1 calc R
H57C H -0.1320 1.1364 -0.3684 0.134 Uiso 1 1 calc R
C57B C 0.0051(5) 1.1122(3) -0.3283(4) 0.118(3) Uani 1 1 d .
H57D H 0.0599 1.1263 -0.3092 0.178 Uiso 1 1 calc R
H57E H -0.0061 1.1075 -0.3748 0.178 Uiso 1 1 calc R
H57F H -0.0121 1.0679 -0.3254 0.178 Uiso 1 1 calc R
C57A C -0.0219(5) 1.1731(3) -0.2182(3) 0.114(3) Uani 1 1 d .
H57G H 0.0324 1.1885 -0.1972 0.171 Uiso 1 1 calc R
H57H H -0.0383 1.1280 -0.2164 0.171 Uiso 1 1 calc R
H57I H -0.0505 1.2067 -0.1947 0.171 Uiso 1 1 calc R
C61 C 0.3102(3) 2.1308(2) -0.3562(2) 0.0309(10) Uani 1 1 d .
F62 F 0.18011(16) 2.13859(14) -0.38621(15) 0.0535(7) Uani 1 1 d .
C62 C 0.2542(3) 2.1644(2) -0.3776(2) 0.0408(11) Uani 1 1 d .
F63 F 0.2116(2) 2.25283(16) -0.41143(18) 0.0767(10) Uani 1 1 d .
C63 C 0.2686(3) 2.2231(3) -0.3906(3) 0.0497(13) Uani 1 1 d .
F64 F 0.3581(2) 2.31081(15) -0.39312(17) 0.0781(11) Uani 1 1 d .
C64 C 0.3422(4) 2.2519(3) -0.3817(3) 0.0554(15) Uani 1 1 d .
F65 F 0.47290(18) 2.25180(16) -0.34945(16) 0.0683(9) Uani 1 1 d .
C65 C 0.3998(3) 2.2217(2) -0.3597(2) 0.0475(13) Uani 1 1 d .
F66 F 0.44307(15) 2.13605(14) -0.32691(13) 0.0469(7) Uani 1 1 d .
C66 C 0.3834(3) 2.1637(2) -0.3480(2) 0.0354(10) Uani 1 1 d .
C71 C 0.2942(2) 1.9001(2) -0.4729(2) 0.0295(10) Uani 1 1 d .
C72 C 0.3343(3) 1.8743(2) -0.4293(2) 0.0373(11) Uani 1 1 d .
H72A H 0.3432 1.8989 -0.3830 0.045 Uiso 1 1 calc R
C73 C 0.3611(3) 1.8136(2) -0.4526(3) 0.0444(12) Uani 1 1 d .
H73A H 0.3880 1.7967 -0.4218 0.053 Uiso 1 1 calc R
C74 C 0.3498(3) 1.7757(2) -0.5206(2) 0.0428(12) Uani 1 1 d .
C75 C 0.3117(3) 1.8031(2) -0.5633(2) 0.0471(12) Uani 1 1 d .
H75A H 0.3040 1.7792 -0.6096 0.056 Uiso 1 1 calc R
C76 C 0.2842(3) 1.8644(2) -0.5405(2) 0.0404(11) Uani 1 1 d .
H76A H 0.2585 1.8821 -0.5711 0.048 Uiso 1 1 calc R
C77 C 0.3809(4) 1.7076(3) -0.5436(3) 0.0615(16) Uani 1 1 d .
C77C C 0.4696(3) 1.7256(3) -0.5189(3) 0.079(2) Uani 1 1 d .
H77A H 0.4911 1.6832 -0.5326 0.118 Uiso 1 1 calc R
H77B H 0.4838 1.7477 -0.4705 0.118 Uiso 1 1 calc R
H77C H 0.4895 1.7572 -0.5380 0.118 Uiso 1 1 calc R
C77B C 0.3527(4) 1.6598(3) -0.5131(4) 0.086(2) Uani 1 1 d .
H77D H 0.2974 1.6472 -0.5284 0.130 Uiso 1 1 calc R
H77E H 0.3670 1.6827 -0.4648 0.130 Uiso 1 1 calc R
H77F H 0.3755 1.6180 -0.5262 0.130 Uiso 1 1 calc R
C77A C 0.3625(5) 1.6739(3) -0.6168(3) 0.096(2) Uani 1 1 d .
H77G H 0.3073 1.6616 -0.6340 0.143 Uiso 1 1 calc R
H77H H 0.3851 1.6320 -0.6294 0.143 Uiso 1 1 calc R
H77I H 0.3830 1.7057 -0.6355 0.143 Uiso 1 1 calc R
C81 C 0.2501(2) 2.0169(2) -0.5019(2) 0.0299(9) Uani 1 1 d .
C82 C 0.1865(3) 2.0285(2) -0.5389(2) 0.0400(11) Uani 1 1 d .
H82A H 0.1375 2.0090 -0.5383 0.048 Uiso 1 1 calc R
C83 C 0.1930(3) 2.0682(3) -0.5769(2) 0.0488(13) Uani 1 1 d .
H83A H 0.1483 2.0761 -0.6014 0.059 Uiso 1 1 calc R
C84 C 0.2635(3) 2.0967(3) -0.5797(2) 0.0455(12) Uani 1 1 d .
C85 C 0.3267(3) 2.0836(3) -0.5434(2) 0.0454(12) Uani 1 1 d .
H85A H 0.3757 2.1021 -0.5449 0.054 Uiso 1 1 calc R
C86 C 0.3212(3) 2.0446(2) -0.5052(2) 0.0392(11) Uani 1 1 d .
H86A H 0.3659 2.0366 -0.4809 0.047 Uiso 1 1 calc R
C87 C 0.2716(3) 2.1423(4) -0.6204(3) 0.0727(19) Uani 1 1 d .
C87C C 0.1986(4) 2.1519(5) -0.6551(5) 0.127(4) Uani 1 1 d .
H87A H 0.1708 2.1074 -0.6881 0.191 Uiso 1 1 calc R
H87B H 0.2079 2.1839 -0.6773 0.191 Uiso 1 1 calc R
H87C H 0.1684 2.1709 -0.6231 0.191 Uiso 1 1 calc R
C87B C 0.3103(6) 2.2175(5) -0.5691(5) 0.159(5) Uani 1 1 d .
H87D H 0.3167 2.2483 -0.5930 0.238 Uiso 1 1 calc R
H87E H 0.3601 2.2156 -0.5441 0.238 Uiso 1 1 calc R
H87F H 0.2781 2.2349 -0.5386 0.238 Uiso 1 1 calc R
C87A C 0.3251(6) 2.1202(6) -0.6623(5) 0.164(5) Uani 1 1 d .
H87G H 0.3045 2.0738 -0.6955 0.246 Uiso 1 1 calc R
H87H H 0.3739 2.1197 -0.6348 0.246 Uiso 1 1 calc R
H87I H 0.3326 2.1524 -0.6846 0.246 Uiso 1 1 calc R
C91 C 0.3687(3) 2.1972(2) -0.1988(2) 0.0356(11) Uani 1 1 d .
C92 C 0.3202(3) 2.2427(2) -0.2076(3) 0.0473(13) Uani 1 1 d .
H92A H 0.2669 2.2272 -0.2217 0.057 Uiso 1 1 calc R
C93 C 0.3494(3) 2.3099(2) -0.1960(3) 0.0486(13) Uani 1 1 d .
H93A H 0.3154 2.3402 -0.2017 0.058 Uiso 1 1 calc R
C94 C 0.4269(3) 2.3351(2) -0.1763(2) 0.0435(12) Uani 1 1 d .
C95 C 0.4748(3) 2.2899(2) -0.1669(2) 0.0424(12) Uani 1 1 d .
H95A H 0.5281 2.3057 -0.1526 0.051 Uiso 1 1 calc R
C96 C 0.4462(3) 2.2215(2) -0.1779(2) 0.0394(11) Uani 1 1 d .
H96A H 0.4801 2.1915 -0.1710 0.047 Uiso 1 1 calc R
C97 C 0.4573(3) 2.4106(2) -0.1634(3) 0.0550(14) Uani 1 1 d .
C97C C 0.4530(5) 2.4545(3) -0.0938(3) 0.103(3) Uani 1 1 d .
H97A H 0.4719 2.5031 -0.0845 0.154 Uiso 1 1 calc R
H97B H 0.4841 2.4395 -0.0618 0.154 Uiso 1 1 calc R
H97C H 0.4001 2.4493 -0.0904 0.154 Uiso 1 1 calc R
C97A C 0.4100(5) 2.4360(3) -0.2113(3) 0.088(2) Uani 1 1 d .
H97D H 0.4125 2.4088 -0.2565 0.131 Uiso 1 1 calc R
H97E H 0.4297 2.4848 -0.2006 0.131 Uiso 1 1 calc R
H97F H 0.3572 2.4310 -0.2078 0.131 Uiso 1 1 calc R
C97B C 0.5380(4) 2.4192(4) -0.1703(6) 0.145(4) Uani 1 1 d .
H97G H 0.5399 2.3907 -0.2153 0.217 Uiso 1 1 calc R
H97H H 0.5703 2.4048 -0.1384 0.217 Uiso 1 1 calc R
H97I H 0.5561 2.4678 -0.1616 0.217 Uiso 1 1 calc R
C101 C 0.2548(3) 2.1107(2) -0.1763(2) 0.0352(10) Uani 1 1 d .
C102 C 0.1854(3) 2.0667(2) -0.2032(2) 0.0408(11) Uani 1 1 d .
H10E H 0.1728 2.0372 -0.2486 0.049 Uiso 1 1 calc R
C103 C 0.1341(3) 2.0650(2) -0.1650(2) 0.0435(12) Uani 1 1 d .
H10F H 0.0870 2.0342 -0.1848 0.052 Uiso 1 1 calc R
C104 C 0.1499(3) 2.1073(2) -0.0983(2) 0.0398(11) Uani 1 1 d .
C105 C 0.2169(3) 2.1531(3) -0.0735(2) 0.0569(15) Uani 1 1 d .
H10G H 0.2285 2.1845 -0.0288 0.068 Uiso 1 1 calc R
C106 C 0.2681(3) 2.1549(3) -0.1118(2) 0.0582(16) Uani 1 1 d .
H10H H 0.3138 2.1877 -0.0927 0.070 Uiso 1 1 calc R
C107 C 0.0946(3) 2.1007(3) -0.0557(2) 0.0471(13) Uani 1 1 d .
C108 C 0.1136(3) 2.1594(3) 0.0107(2) 0.0582(15) Uani 1 1 d .
H10I H 0.1651 2.1605 0.0348 0.087 Uiso 1 1 calc R
H10J H 0.0773 2.1527 0.0362 0.087 Uiso 1 1 calc R
H10K H 0.1109 2.2031 0.0043 0.087 Uiso 1 1 calc R
C109 C 0.0129(3) 2.1006(4) -0.0906(3) 0.0755(19) Uani 1 1 d .
H10L H -0.0015 2.0629 -0.1341 0.113 Uiso 1 1 calc R
H10M H 0.0102 2.1448 -0.0962 0.113 Uiso 1 1 calc R
H10N H -0.0219 2.0941 -0.0638 0.113 Uiso 1 1 calc R
C110 C 0.0994(4) 2.0329(3) -0.0456(3) 0.086(2) Uani 1 1 d .
H11E H 0.1515 2.0334 -0.0233 0.129 Uiso 1 1 calc R
H11F H 0.0849 1.9945 -0.0886 0.129 Uiso 1 1 calc R
H11G H 0.0649 2.0270 -0.0183 0.129 Uiso 1 1 calc R
C200 C 0.7827(14) 1.0158(9) -0.0910(10) 0.350(15) Uani 1 1 d D
H20A H 0.7431 1.0356 -0.0700 0.525 Uiso 1 1 calc R
H20B H 0.7879 1.0332 -0.1259 0.525 Uiso 1 1 calc R
H20C H 0.8311 1.0291 -0.0578 0.525 Uiso 1 1 calc R
C201 C 0.7623(14) 0.9419(9) -0.1192(7) 0.261(16) Uani 1 1 d D
C202 C 0.7028(9) 0.8886(14) -0.1395(10) 0.221(12) Uani 1 1 d D
H20D H 0.6561 0.9042 -0.1355 0.265 Uiso 1 1 calc R
C203 C 0.6940(11) 0.8153(13) -0.1651(10) 0.237(13) Uani 1 1 d D
H20E H 0.6522 0.7823 -0.1688 0.285 Uiso 1 1 calc R
C204 C 0.7591(14) 0.8049(11) -0.1824(6) 0.251(14) Uani 1 1 d D
H20F H 0.7654 0.7588 -0.2046 0.301 Uiso 1 1 calc R
C205 C 0.8195(8) 0.8592(13) -0.1693(8) 0.207(12) Uani 1 1 d D
H20H H 0.8646 0.8447 -0.1804 0.248 Uiso 1 1 calc R
C206 C 0.8229(14) 0.9254(11) -0.1445(7) 0.293(16) Uani 1 1 d D
H20I H 0.8629 0.9582 -0.1441 0.352 Uiso 1 1 calc R
C300 C 1.4460(6) 1.3431(5) 0.3682(7) 0.194(6) Uani 1 1 d D
H30A H 1.4727 1.3400 0.4095 0.291 Uiso 1 1 calc R
H30B H 1.4569 1.3071 0.3306 0.291 Uiso 1 1 calc R
H30C H 1.3912 1.3368 0.3649 0.291 Uiso 1 1 calc R
C301 C 1.4718(6) 1.4113(5) 0.3674(6) 0.113(3) Uani 1 1 d D
C302 C 1.5224(6) 1.4637(7) 0.4190(5) 0.130(4) Uani 1 1 d D
H30D H 1.5439 1.4559 0.4578 0.157 Uiso 1 1 calc R
C303 C 1.5430(6) 1.5285(6) 0.4155(5) 0.119(3) Uani 1 1 d D
H30E H 1.5784 1.5639 0.4513 0.143 Uiso 1 1 calc R
C304 C 1.5125(6) 1.5395(5) 0.3620(6) 0.112(3) Uani 1 1 d D
H30F H 1.5254 1.5829 0.3588 0.134 Uiso 1 1 calc R
C305 C 1.4614(6) 1.4871(6) 0.3105(5) 0.117(3) Uani 1 1 d D
H30G H 1.4399 1.4954 0.2719 0.140 Uiso 1 1 calc R
C306 C 1.4411(5) 1.4251(6) 0.3128(4) 0.105(3) Uani 1 1 d D
H30H H 1.4054 1.3907 0.2766 0.126 Uiso 1 1 calc R
C400 C 0.6628(6) 1.1829(4) 0.0531(6) 0.155(5) Uani 1 1 d D
H40A H 0.7068 1.2140 0.0867 0.233 Uiso 1 1 calc R
H40B H 0.6161 1.1993 0.0627 0.233 Uiso 1 1 calc R
H40C H 0.6666 1.1820 0.0094 0.233 Uiso 1 1 calc R
C401 C 0.6611(5) 1.1138(4) 0.0538(4) 0.090(2) Uani 1 1 d D
C402 C 0.6042(5) 1.0618(5) 0.0089(4) 0.111(3) Uani 1 1 d D
H40D H 0.5666 1.0716 -0.0211 0.134 Uiso 1 1 calc R
C403 C 0.6018(7) 0.9955(5) 0.0077(5) 0.140(4) Uani 1 1 d D
H40E H 0.5609 0.9606 -0.0221 0.168 Uiso 1 1 calc R
C404 C 0.6548(7) 0.9791(5) 0.0469(5) 0.124(4) Uani 1 1 d D
H40F H 0.6533 0.9326 0.0437 0.148 Uiso 1 1 calc R
C405 C 0.7117(5) 1.0300(5) 0.0920(4) 0.103(3) Uani 1 1 d D
H40G H 0.7496 1.0197 0.1215 0.123 Uiso 1 1 calc R
C406 C 0.7129(4) 1.0947(4) 0.0938(4) 0.086(2) Uani 1 1 d D
H40H H 0.7528 1.1295 0.1253 0.103 Uiso 1 1 calc R
C500 C 0.9408(7) 1.3864(5) 0.4109(4) 0.152(4) Uani 1 1 d D
H50A H 0.8904 1.3910 0.3893 0.228 Uiso 1 1 calc R
H50B H 0.9673 1.3632 0.3772 0.228 Uiso 1 1 calc R
H50C H 0.9701 1.4323 0.4389 0.228 Uiso 1 1 calc R
C501 C 0.9327(5) 1.3461(4) 0.4511(4) 0.092(2) Uani 1 1 d D
C502 C 0.8637(5) 1.3187(4) 0.4543(4) 0.098(2) Uani 1 1 d D
H50D H 0.8196 1.3268 0.4294 0.117 Uiso 1 1 calc R
C503 C 0.8543(6) 1.2785(5) 0.4929(5) 0.123(4) Uani 1 1 d D
H50E H 0.8056 1.2598 0.4947 0.147 Uiso 1 1 calc R
C504 C 0.9187(7) 1.2686(4) 0.5268(4) 0.117(4) Uani 1 1 d D
H50F H 0.9158 1.2423 0.5538 0.140 Uiso 1 1 calc R
C505 C 0.9904(5) 1.2964(4) 0.5233(4) 0.099(3) Uani 1 1 d D
H50G H 1.0349 1.2885 0.5480 0.119 Uiso 1 1 calc R
C506 C 0.9968(5) 1.3334(4) 0.4862(3) 0.084(2) Uani 1 1 d D
H50H H 1.0456 1.3510 0.4838 0.100 Uiso 1 1 calc R
C600 C 0.5197(7) 1.9956(7) -0.3763(5) 0.072(4) Uani 0.50 1 d PD
H60A H 0.5021 1.9484 -0.3800 0.108 Uiso 0.50 1 calc PR
H60B H 0.4910 2.0272 -0.3503 0.108 Uiso 0.50 1 calc PR
H60C H 0.5738 2.0093 -0.3542 0.108 Uiso 0.50 1 calc PR
C601 C 0.5087(3) 1.9982(4) -0.4377(4) 0.0700(18) Uani 1 1 d D
C602 C 0.5296(3) 2.0597(3) -0.4450(4) 0.0720(18) Uani 1 1 d D
H60D H 0.5503 2.1007 -0.4073 0.086 Uiso 1 1 calc R
C603 C 0.4802(3) 1.9394(3) -0.4921(4) 0.0699(19) Uani 1 1 d D
H60E H 0.4668 1.8972 -0.4867 0.084 Uiso 1 1 calc R
C700 C 0.2857(9) 1.8944(8) 0.2205(7) 0.237(3) Uani 1 1 d D
H70A H 0.3252 1.9308 0.2517 0.355 Uiso 1 1 d R
H70B H 0.2802 1.8965 0.1774 0.355 Uiso 1 1 d R
H70C H 0.2388 1.8996 0.2338 0.355 Uiso 1 1 d R
C701 C 0.3186(10) 1.8344(9) 0.2289(8) 0.237(3) Uani 1 1 d D
C702 C 0.2456(9) 1.8113(9) 0.1799(8) 0.237(3) Uani 1 1 d D
H70D H 0.2174 1.8413 0.1643 0.284 Uiso 1 1 d R
C703 C 0.2228(10) 1.7446(10) 0.1643(8) 0.237(3) Uani 1 1 d D
H70E H 0.1745 1.7229 0.1340 0.284 Uiso 1 1 d R
C704 C 0.2645(10) 1.7044(9) 0.1855(8) 0.237(3) Uani 1 1 d D
H70F H 0.2440 1.6566 0.1734 0.284 Uiso 1 1 d R
C705 C 0.3343(10) 1.7277(9) 0.2231(8) 0.237(3) Uani 1 1 d D
H70G H 0.3657 1.6978 0.2355 0.284 Uiso 1 1 d R
C706 C 0.3615(10) 1.7919(9) 0.2422(8) 0.237(3) Uani 1 1 d D
H70H H 0.4127 1.8119 0.2673 0.284 Uiso 1 1 d R

loop_
_atom_site_aniso_label
_atom_site_aniso_U_11
_atom_site_aniso_U_22
_atom_site_aniso_U_33
_atom_site_aniso_U_23
_atom_site_aniso_U_13
_atom_site_aniso_U_12
Pt1 0.02895(10) 0.02515(10) 0.03255(10) 0.01561(8) 0.00983(7) 0.00554(7)
P1 0.0318(6) 0.0301(6) 0.0327(6) 0.0160(5) 0.0097(5) 0.0075(5)
C1 0.029(2) 0.034(2) 0.032(2) 0.010(2) 0.0057(19) 0.008(2)
C1B 0.043(3) 0.033(2) 0.034(2) 0.015(2) 0.012(2) 0.012(2)
C1A 0.043(3) 0.033(3) 0.041(3) 0.015(2) 0.013(2) 0.012(2)
Pt2 0.03329(10) 0.02261(9) 0.02922(10) 0.01241(7) 0.01076(7) 0.00457(7)
P2 0.0355(7) 0.0254(6) 0.0363(6) 0.0141(5) 0.0079(5) 0.0072(5)
C2 0.035(3) 0.033(3) 0.044(3) 0.021(2) 0.011(2) 0.008(2)
C2A 0.048(3) 0.046(3) 0.051(3) 0.030(2) 0.024(2) 0.020(2)
C2B 0.043(3) 0.039(3) 0.049(3) 0.022(2) 0.015(2) 0.012(2)
P3 0.0281(6) 0.0270(6) 0.0298(6) 0.0134(5) 0.0073(5) 0.0058(5)
C3 0.041(3) 0.041(3) 0.052(3) 0.026(2) 0.017(2) 0.009(2)
C3A 0.063(4) 0.052(3) 0.050(3) 0.023(3) 0.029(3) 0.029(3)
C3B 0.052(3) 0.047(3) 0.053(3) 0.017(3) 0.024(3) 0.011(3)
P4 0.0428(7) 0.0262(6) 0.0302(6) 0.0100(5) 0.0112(5) 0.0019(5)
C4 0.045(3) 0.039(3) 0.058(3) 0.030(2) 0.022(3) 0.014(2)
C4A 0.061(4) 0.037(3) 0.060(3) 0.019(3) 0.026(3) 0.023(3)
C4B 0.054(3) 0.060(4) 0.048(3) 0.023(3) 0.020(3) 0.014(3)
C5 0.043(3) 0.039(3) 0.058(3) 0.026(3) 0.018(2) 0.010(2)
C5A 0.049(3) 0.039(3) 0.058(3) 0.021(2) 0.020(3) 0.012(2)
C5B 0.056(3) 0.047(3) 0.058(3) 0.028(3) 0.024(3) 0.016(3)
C6 0.040(3) 0.036(3) 0.048(3) 0.022(2) 0.017(2) 0.011(2)
C6A 0.053(3) 0.051(3) 0.061(3) 0.032(3) 0.019(3) 0.018(3)
C6B 0.053(3) 0.052(3) 0.060(3) 0.032(3) 0.023(3) 0.020(3)
C7 0.034(3) 0.030(2) 0.043(3) 0.018(2) 0.013(2) 0.008(2)
C7A 0.042(3) 0.049(3) 0.072(4) 0.034(3) 0.024(3) 0.014(2)
C7B 0.053(3) 0.052(3) 0.065(4) 0.032(3) 0.019(3) 0.015(3)
C8 0.034(3) 0.032(2) 0.029(2) 0.0112(19) 0.0117(19) 0.007(2)
C8A 0.051(3) 0.044(3) 0.063(3) 0.026(3) 0.024(3) 0.013(2)
C8B 0.054(3) 0.048(3) 0.068(4) 0.033(3) 0.023(3) 0.023(3)
C9A 0.043(3) 0.042(3) 0.072(4) 0.031(3) 0.017(3) 0.009(2)
C9B 0.059(4) 0.062(4) 0.069(4) 0.035(3) 0.009(3) 0.021(3)
C10A 0.041(3) 0.041(3) 0.057(3) 0.025(2) 0.013(2) 0.008(2)
C10B 0.058(4) 0.059(4) 0.060(4) 0.030(3) 0.008(3) 0.017(3)
C11 0.031(2) 0.028(2) 0.034(2) 0.0140(19) 0.0078(19) 0.0044(19)
C11A 0.033(3) 0.046(3) 0.055(3) 0.016(2) 0.014(2) 0.001(2)
C11B 0.062(4) 0.059(4) 0.069(4) 0.033(3) 0.002(3) 0.021(3)
C12A 0.029(3) 0.051(3) 0.046(3) 0.018(2) 0.007(2) 0.007(2)
C12 0.055(4) 0.070(4) 0.115(5) 0.072(4) 0.055(4) 0.037(3)
F12 0.075(6) 0.079(6) 0.141(8) 0.076(6) 0.077(6) 0.052(5)
F12' 0.031(3) 0.046(4) 0.068(5) 0.029(4) 0.020(3) 0.013(3)
C12B 0.046(3) 0.062(4) 0.078(4) 0.034(3) 0.000(3) 0.008(3)
C13A 0.034(3) 0.040(3) 0.041(3) 0.021(2) 0.010(2) 0.010(2)
C13B 0.044(3) 0.045(3) 0.050(3) 0.021(2) 0.010(2) 0.007(2)
F13 0.109(7) 0.096(7) 0.161(10) 0.093(7) 0.106(7) 0.047(6)
F13' 0.057(4) 0.053(4) 0.077(5) 0.032(4) 0.034(4) -0.004(3)
C13 0.077(4) 0.080(4) 0.127(6) 0.078(4) 0.072(4) 0.037(4)
C14B 0.049(3) 0.033(3) 0.036(3) 0.018(2) 0.005(2) 0.001(2)
C14A 0.028(2) 0.033(2) 0.041(3) 0.021(2) 0.006(2) 0.0058(19)
F14 0.098(3) 0.0445(17) 0.071(2) 0.0421(16) 0.0289(19) 0.0082(16)
C14 0.063(4) 0.029(3) 0.046(3) 0.022(2) 0.016(3) 0.002(2)
F15 0.060(4) 0.051(4) 0.087(5) 0.046(4) 0.008(4) 0.028(3)
F15' 0.123(8) 0.076(6) 0.144(9) 0.080(6) 0.088(7) 0.073(6)
C15 0.084(5) 0.074(4) 0.177(8) 0.097(5) 0.077(5) 0.052(4)
F16 0.027(3) 0.046(3) 0.069(5) 0.035(3) 0.015(3) 0.014(2)
F16' 0.078(5) 0.075(5) 0.106(7) 0.063(5) 0.067(5) 0.054(4)
C16 0.067(4) 0.065(4) 0.159(7) 0.084(4) 0.078(4) 0.043(3)
C21 0.031(2) 0.032(2) 0.038(3) 0.020(2) 0.010(2) 0.0039(19)
C22 0.041(3) 0.054(3) 0.030(2) 0.018(2) 0.010(2) 0.003(2)
C23 0.036(3) 0.055(3) 0.033(3) 0.015(2) 0.000(2) -0.005(2)
C24 0.033(3) 0.034(2) 0.043(3) 0.022(2) 0.011(2) 0.008(2)
C25 0.031(3) 0.038(3) 0.033(2) 0.011(2) 0.008(2) 0.002(2)
C26 0.033(3) 0.032(2) 0.034(2) 0.008(2) 0.009(2) 0.002(2)
C27 0.031(3) 0.045(3) 0.045(3) 0.018(2) 0.006(2) -0.003(2)
C27B 0.037(3) 0.060(3) 0.062(3) 0.025(3) 0.009(3) 0.002(3)
C27A 0.049(3) 0.047(3) 0.085(4) 0.023(3) 0.013(3) -0.009(3)
C27C 0.032(3) 0.089(4) 0.058(3) 0.029(3) 0.012(3) -0.002(3)
C31 0.032(3) 0.036(2) 0.032(2) 0.018(2) 0.008(2) 0.007(2)
C32 0.084(5) 0.142(6) 0.103(5) 0.103(5) 0.066(4) 0.079(5)
C33 0.081(5) 0.155(7) 0.106(5) 0.107(5) 0.071(4) 0.076(5)
C34 0.041(3) 0.054(3) 0.044(3) 0.031(2) 0.012(2) 0.013(2)
C35 0.063(4) 0.117(5) 0.131(6) 0.106(5) 0.057(4) 0.059(4)
C36 0.065(4) 0.120(6) 0.115(5) 0.096(5) 0.063(4) 0.059(4)
C37 0.054(4) 0.087(4) 0.057(4) 0.051(3) 0.019(3) 0.022(3)
C37C 0.125(7) 0.116(6) 0.100(6) 0.083(5) 0.023(5) -0.005(5)
C37B 0.162(9) 0.366(17) 0.333(16) 0.334(15) 0.169(11) 0.186(11)
C37A 0.272(14) 0.124(7) 0.067(5) 0.064(5) 0.027(7) -0.020(8)
C41 0.034(3) 0.032(2) 0.029(2) 0.0138(19) 0.0073(19) 0.007(2)
C42 0.037(3) 0.039(3) 0.038(3) 0.011(2) 0.004(2) 0.010(2)
C43 0.045(3) 0.036(3) 0.044(3) 0.012(2) 0.009(2) 0.016(2)
C44 0.038(3) 0.034(3) 0.044(3) 0.021(2) 0.009(2) 0.010(2)
C45 0.053(3) 0.044(3) 0.043(3) 0.008(2) -0.003(2) 0.018(3)
C46 0.052(3) 0.036(3) 0.044(3) 0.003(2) 0.000(2) 0.017(2)
C47 0.047(3) 0.050(3) 0.055(3) 0.025(3) 0.006(3) 0.023(3)
C47C 0.083(5) 0.092(5) 0.095(5) 0.023(4) 0.009(4) 0.060(4)
C47B 0.135(8) 0.230(11) 0.146(8) 0.157(8) 0.075(6) 0.122(8)
C47A 0.046(4) 0.082(5) 0.193(9) 0.038(6) -0.014(5) 0.019(4)
C51 0.041(3) 0.030(2) 0.034(2) 0.012(2) 0.006(2) 0.006(2)
C52 0.052(4) 0.043(3) 0.111(5) 0.040(3) 0.036(3) 0.018(3)
C53 0.062(4) 0.053(4) 0.130(6) 0.053(4) 0.041(4) 0.009(3)
C54 0.054(3) 0.029(3) 0.044(3) 0.011(2) 0.001(2) 0.003(2)
C55 0.075(5) 0.039(3) 0.158(7) 0.036(4) 0.052(5) 0.023(3)
C56 0.067(4) 0.040(3) 0.171(7) 0.045(4) 0.069(5) 0.022(3)
C57 0.081(4) 0.033(3) 0.050(3) 0.015(2) 0.002(3) -0.001(3)
C57C 0.095(6) 0.056(4) 0.096(5) 0.033(4) -0.018(4) -0.028(4)
C57B 0.161(9) 0.040(4) 0.174(9) 0.047(5) 0.070(7) 0.021(5)
C57A 0.190(9) 0.065(5) 0.070(5) 0.042(4) -0.016(5) -0.030(5)
C61 0.040(3) 0.025(2) 0.033(2) 0.0132(19) 0.016(2) 0.009(2)
F62 0.0430(18) 0.0497(17) 0.079(2) 0.0349(16) 0.0150(15) 0.0159(14)
C62 0.047(3) 0.034(3) 0.046(3) 0.019(2) 0.016(2) 0.007(2)
F63 0.088(3) 0.059(2) 0.109(3) 0.057(2) 0.022(2) 0.0334(19)
C63 0.068(4) 0.039(3) 0.056(3) 0.029(3) 0.018(3) 0.021(3)
F64 0.120(3) 0.0400(18) 0.094(3) 0.0463(18) 0.034(2) 0.0035(18)
C64 0.084(5) 0.035(3) 0.060(4) 0.029(3) 0.028(3) 0.007(3)
F65 0.065(2) 0.061(2) 0.081(2) 0.0320(18) 0.0253(18) -0.0152(16)
C65 0.056(3) 0.038(3) 0.051(3) 0.017(2) 0.023(3) -0.003(3)
F66 0.0388(16) 0.0497(17) 0.0571(17) 0.0240(14) 0.0153(14) 0.0062(13)
C66 0.042(3) 0.030(2) 0.039(3) 0.014(2) 0.016(2) 0.007(2)
C71 0.027(2) 0.030(2) 0.033(2) 0.0101(19) 0.0115(19) 0.0063(19)
C72 0.043(3) 0.041(3) 0.037(3) 0.018(2) 0.018(2) 0.016(2)
C73 0.049(3) 0.048(3) 0.059(3) 0.037(3) 0.025(3) 0.026(2)
C74 0.048(3) 0.034(3) 0.054(3) 0.019(2) 0.022(3) 0.013(2)
C75 0.053(3) 0.042(3) 0.040(3) 0.006(2) 0.014(2) 0.012(2)
C76 0.042(3) 0.043(3) 0.034(3) 0.014(2) 0.003(2) 0.013(2)
C77 0.075(4) 0.044(3) 0.071(4) 0.017(3) 0.031(3) 0.023(3)
C77C 0.062(4) 0.077(5) 0.104(5) 0.027(4) 0.033(4) 0.038(4)
C77B 0.107(6) 0.040(3) 0.129(6) 0.037(4) 0.049(5) 0.026(4)
C77A 0.126(7) 0.066(4) 0.079(5) 0.002(4) 0.018(5) 0.055(4)
C81 0.030(2) 0.032(2) 0.033(2) 0.0159(19) 0.0107(19) 0.0084(19)
C82 0.032(3) 0.055(3) 0.042(3) 0.030(2) 0.006(2) 0.007(2)
C83 0.035(3) 0.075(4) 0.052(3) 0.042(3) 0.005(2) 0.021(3)
C84 0.044(3) 0.058(3) 0.052(3) 0.036(3) 0.017(2) 0.016(3)
C85 0.031(3) 0.063(3) 0.061(3) 0.041(3) 0.020(2) 0.015(2)
C86 0.031(3) 0.050(3) 0.047(3) 0.028(2) 0.012(2) 0.015(2)
C87 0.057(4) 0.114(6) 0.088(5) 0.081(4) 0.023(3) 0.024(4)
C87C 0.083(6) 0.207(10) 0.171(9) 0.170(8) 0.023(6) 0.028(6)
C87B 0.162(10) 0.144(9) 0.204(11) 0.147(9) -0.015(8) -0.015(7)
C87A 0.203(10) 0.256(12) 0.209(11) 0.208(10) 0.166(9) 0.159(10)
C91 0.052(3) 0.026(2) 0.028(2) 0.0089(19) 0.012(2) 0.002(2)
C92 0.038(3) 0.035(3) 0.064(3) 0.011(2) 0.019(3) 0.002(2)
C93 0.051(3) 0.031(3) 0.067(3) 0.016(2) 0.023(3) 0.013(2)
C94 0.057(3) 0.031(3) 0.038(3) 0.008(2) 0.017(2) -0.002(2)
C95 0.045(3) 0.038(3) 0.039(3) 0.015(2) 0.005(2) -0.002(2)
C96 0.045(3) 0.035(3) 0.035(3) 0.014(2) 0.005(2) 0.001(2)
C97 0.066(4) 0.032(3) 0.066(4) 0.018(3) 0.019(3) -0.002(3)
C97C 0.193(9) 0.033(3) 0.056(4) 0.005(3) 0.010(5) -0.019(4)
C97A 0.145(7) 0.044(4) 0.073(4) 0.033(3) 0.016(4) -0.005(4)
C97B 0.085(6) 0.068(5) 0.311(14) 0.099(7) 0.070(8) 0.001(4)
C101 0.046(3) 0.028(2) 0.033(2) 0.012(2) 0.015(2) 0.003(2)
C102 0.042(3) 0.041(3) 0.032(2) 0.005(2) 0.009(2) 0.005(2)
C103 0.038(3) 0.042(3) 0.046(3) 0.008(2) 0.014(2) 0.003(2)
C104 0.046(3) 0.038(3) 0.041(3) 0.016(2) 0.021(2) 0.010(2)
C105 0.073(4) 0.055(3) 0.030(3) 0.003(2) 0.017(3) -0.013(3)
C106 0.059(4) 0.056(3) 0.042(3) 0.000(3) 0.020(3) -0.019(3)
C107 0.056(3) 0.052(3) 0.044(3) 0.023(2) 0.025(3) 0.011(3)
C108 0.069(4) 0.069(4) 0.048(3) 0.024(3) 0.033(3) 0.024(3)
C109 0.055(4) 0.118(6) 0.058(4) 0.030(4) 0.027(3) 0.015(4)
C110 0.131(6) 0.065(4) 0.105(5) 0.052(4) 0.084(5) 0.029(4)
C200 0.50(4) 0.22(2) 0.28(3) 0.11(2) -0.06(2) 0.07(2)
C201 0.41(4) 0.30(3) 0.070(9) 0.049(14) 0.013(17) 0.23(3)
C202 0.093(11) 0.41(4) 0.18(2) 0.16(3) 0.003(10) 0.044(15)
C203 0.24(2) 0.31(3) 0.149(17) 0.14(2) -0.015(13) -0.09(2)
C204 0.36(3) 0.39(3) 0.071(8) 0.098(14) 0.089(17) 0.23(3)
C205 0.095(9) 0.48(4) 0.101(11) 0.163(18) 0.039(8) 0.087(14)
C206 0.50(4) 0.33(3) 0.069(9) 0.054(13) 0.055(14) 0.23(3)
C300 0.158(10) 0.161(10) 0.40(2) 0.187(13) 0.183(12) 0.104(8)
C301 0.103(7) 0.129(8) 0.172(10) 0.086(8) 0.101(7) 0.073(7)
C302 0.125(9) 0.208(13) 0.104(8) 0.077(9) 0.062(7) 0.103(9)
C303 0.113(8) 0.165(11) 0.103(7) 0.052(7) 0.047(6) 0.079(8)
C304 0.107(8) 0.098(7) 0.143(9) 0.035(7) 0.071(7) 0.029(6)
C305 0.114(8) 0.135(9) 0.131(9) 0.065(8) 0.066(7) 0.034(7)
C306 0.096(6) 0.156(9) 0.099(6) 0.065(6) 0.056(5) 0.059(6)
C400 0.145(9) 0.096(7) 0.290(14) 0.113(9) 0.108(9) 0.056(6)
C401 0.087(6) 0.101(6) 0.112(6) 0.061(5) 0.043(5) 0.034(5)
C402 0.108(7) 0.120(8) 0.086(6) 0.046(6) -0.018(5) -0.016(6)
C403 0.182(12) 0.113(9) 0.084(7) 0.014(6) 0.015(7) -0.038(8)
C404 0.200(13) 0.091(7) 0.107(8) 0.054(6) 0.067(8) 0.027(8)
C405 0.119(8) 0.135(8) 0.088(6) 0.067(6) 0.035(5) 0.068(7)
C406 0.060(5) 0.104(6) 0.088(5) 0.029(5) 0.017(4) 0.018(4)
C500 0.215(13) 0.144(9) 0.089(7) 0.044(6) 0.029(7) 0.007(8)
C501 0.105(7) 0.085(5) 0.068(5) 0.007(4) 0.027(5) 0.003(5)
C502 0.077(6) 0.086(6) 0.109(7) 0.010(5) 0.025(5) 0.008(5)
C503 0.088(7) 0.092(7) 0.141(9) -0.011(6) 0.030(7) -0.002(6)
C504 0.186(11) 0.047(4) 0.101(7) -0.003(4) 0.070(8) -0.012(6)
C505 0.123(8) 0.069(5) 0.072(5) -0.011(4) 0.018(5) 0.010(5)
C506 0.088(6) 0.079(5) 0.065(4) 0.010(4) 0.003(4) 0.023(4)
C600 0.076(9) 0.089(10) 0.063(8) 0.030(7) 0.035(7) 0.030(7)
C601 0.038(3) 0.084(5) 0.105(5) 0.050(5) 0.024(4) 0.020(3)
C602 0.046(4) 0.074(4) 0.104(6) 0.037(4) 0.025(4) 0.014(3)
C603 0.038(3) 0.061(4) 0.130(6) 0.050(4) 0.034(4) 0.018(3)
C700 0.210(8) 0.224(9) 0.252(7) 0.055(7) 0.067(6) 0.032(6)
C701 0.210(8) 0.224(9) 0.252(7) 0.055(7) 0.067(6) 0.032(6)
C702 0.210(8) 0.224(9) 0.252(7) 0.055(7) 0.067(6) 0.032(6)
C703 0.210(8) 0.224(9) 0.252(7) 0.055(7) 0.067(6) 0.032(6)
C704 0.210(8) 0.224(9) 0.252(7) 0.055(7) 0.067(6) 0.032(6)
C705 0.210(8) 0.224(9) 0.252(7) 0.055(7) 0.067(6) 0.032(6)
C706 0.210(8) 0.224(9) 0.252(7) 0.055(7) 0.067(6) 0.032(6)

loop_
_atom_type_symbol
_atom_type_description
_atom_type_scat_dispersion_real
_atom_type_scat_dispersion_imag
_atom_type_scat_source
C C 0.0033 0.0016 'International Tables Vol C Tables 4.2.6.8 and 6.1.1.4'
H H 0.0000 0.0000 'International Tables Vol C Tables 4.2.6.8 and 6.1.1.4'
F F 0.0171 0.0103 'International Tables Vol C Tables 4.2.6.8 and 6.1.1.4'
P P 0.1023 0.0942 'International Tables Vol C Tables 4.2.6.8 and 6.1.1.4'
Pt Pt -1.7033 8.3905 'International Tables Vol C Tables 4.2.6.8 and 6.1.1.4'

loop_
_geom_angle_atom_site_label_1
_geom_angle_atom_site_label_2
_geom_angle_atom_site_label_3
_geom_angle
_geom_angle_site_symmetry_1
_geom_angle_site_symmetry_3
C1 Pt1 C11 179.50(18) . .
C1 Pt1 P2 87.73(12) . .
C11 Pt1 P2 92.77(12) . .
C1 Pt1 P1 87.96(12) . .
C11 Pt1 P1 91.54(12) . .
P2 Pt1 P1 175.69(4) . .
C1 Pt1 Pt2 2.41(12) . .
C11 Pt1 Pt2 177.09(12) . .
P2 Pt1 Pt2 90.13(3) . .
P1 Pt1 Pt2 85.56(3) . .
C21 P1 C31 104.6(2) . .
C21 P1 C1A 103.3(2) . .
C31 P1 C1A 106.7(2) . .
C21 P1 Pt1 114.02(14) . .
C31 P1 Pt1 115.61(15) . .
C1A P1 Pt1 111.50(16) . .
C2 C1 Pt1 179.3(4) . .
C2B C1B P2 116.0(3) . .
C2A C1A P1 114.9(3) . .
C8 Pt2 C61 178.20(16) . .
C8 Pt2 P4 87.50(12) . .
C61 Pt2 P4 91.88(12) . .
C8 Pt2 P3 87.85(12) . .
C61 Pt2 P3 92.80(12) . .
P4 Pt2 P3 175.23(4) . .
C8 Pt2 Pt1 2.16(13) . .
C61 Pt2 Pt1 177.24(11) . .
P4 Pt2 Pt1 85.50(3) . .
P3 Pt2 Pt1 89.83(3) . .
C51 P2 C1B 107.4(2) . .
C51 P2 C41 105.0(2) . .
C1B P2 C41 103.33(19) . .
C51 P2 Pt1 114.29(15) . .
C1B P2 Pt1 111.75(15) . .
C41 P2 Pt1 114.20(14) . .
C1 C2 C3 178.3(5) . .
C3A C2A C1A 112.3(4) . .
C1B C2B C3B 113.1(4) . .
C81 P3 C14A 108.0(2) . .
C81 P3 C71 104.53(19) . .
C14A P3 C71 101.36(19) . .
C81 P3 Pt2 114.81(14) . .
C14A P3 Pt2 110.35(14) . .
C71 P3 Pt2 116.68(14) . .
C4 C3 C2 179.9(7) . .
C2A C3A C4A 115.4(4) . .
C4B C3B C2B 115.1(4) . .
C91 P4 C101 103.7(2) . .
C91 P4 C14B 106.3(2) . .
C101 P4 C14B 104.1(2) . .
C91 P4 Pt2 116.05(14) . .
C101 P4 Pt2 115.18(15) . .
C14B P4 Pt2 110.43(15) . .
C3 C4 C5 178.5(6) . .
C5A C4A C3A 114.5(4) . .
C3B C4B C5B 114.4(4) . .
C6 C5 C4 177.9(6) . .
C4A C5A C6A 112.3(4) . .
C6B C5B C4B 113.7(4) . .
C5 C6 C7 178.5(5) . .
C5A C6A C7A 115.5(4) . .
C7B C6B C5B 114.3(4) . .
C8 C7 C6 179.1(5) . .
C6A C7A C8A 113.9(4) . .
C6B C7B C8B 113.7(4) . .
C7 C8 Pt2 179.3(4) . .
C9A C8A C7A 114.7(4) . .
C9B C8B C7B 114.8(5) . .
C8A C9A C10A 113.9(4) . .
C8B C9B C10B 114.7(5) . .
C11A C10A C9A 112.8(4) . .
C11B C10B C9B 113.5(5) . .
C12 C11 C16 111.6(4) . .
C12 C11 Pt1 124.5(3) . .
C16 C11 Pt1 123.9(3) . .
C10A C11A C12A 114.2(4) . .
C10B C11B C12B 113.8(5) . .
C13A C12A C11A 115.7(4) . .
C11 C12 C13 124.8(4) . .
C11 C12 F12' 116.3(5) . .
C13 C12 F12' 114.5(5) . .
C11 C12 F12 114.4(5) . .
C13 C12 F12 115.6(5) . .
F12' C12 F12 46.7(4) . .
F12' F12 C12 65.8(5) . .
F12 F12' C12 67.6(5) . .
C13B C12B C11B 114.5(5) . .
C12A C13A C14A 112.5(4) . .
C12B C13B C14B 113.5(4) . .
F13' F13 C13 67.0(6) . .
F13 F13' C13 65.2(5) . .
C14 C13 C12 120.8(4) . .
C14 C13 F13 114.7(5) . .
C12 C13 F13 118.0(5) . .
C14 C13 F13' 115.4(5) . .
C12 C13 F13' 119.1(6) . .
F13 C13 F13' 47.8(4) . .
C13B C14B P4 114.9(3) . .
C13A C14A P3 115.9(3) . .
C13 C14 C15 117.3(4) . .
C13 C14 F14 121.4(5) . .
C15 C14 F14 121.3(5) . .
F15' F15 C15 63.2(4) . .
F15 F15' C15 63.2(5) . .
C14 C15 C16 119.9(5) . .
C14 C15 F15' 113.5(6) . .
C16 C15 F15' 117.2(6) . .
C14 C15 F15 115.8(5) . .
C16 C15 F15 119.4(5) . .
F15' C15 F15 53.6(5) . .
F16' F16 C16 65.7(4) . .
F16 F16' C16 62.1(4) . .
C11 C16 C15 125.6(4) . .
C11 C16 F16 116.1(4) . .
C15 C16 F16 113.6(5) . .
C11 C16 F16' 111.1(5) . .
C15 C16 F16' 115.9(5) . .
F16 C16 F16' 52.2(4) . .
C26 C21 C22 117.5(4) . .
C26 C21 P1 120.7(3) . .
C22 C21 P1 121.8(3) . .
C23 C22 C21 121.1(4) . .
C22 C23 C24 121.1(4) . .
C25 C24 C23 117.6(4) . .
C25 C24 C27 123.6(4) . .
C23 C24 C27 118.8(4) . .
C24 C25 C26 121.6(4) . .
C25 C26 C21 121.1(4) . .
C27B C27 C24 110.2(4) . .
C27B C27 C27A 110.3(4) . .
C24 C27 C27A 107.9(4) . .
C27B C27 C27C 109.0(4) . .
C24 C27 C27C 110.8(4) . .
C27A C27 C27C 108.6(4) . .
C36 C31 C32 115.3(4) . .
C36 C31 P1 122.6(3) . .
C32 C31 P1 121.7(4) . .
C33 C32 C31 122.3(5) . .
C34 C33 C32 123.1(5) . .
C33 C34 C35 115.0(4) . .
C33 C34 C37 121.0(4) . .
C35 C34 C37 124.0(5) . .
C34 C35 C36 122.3(5) . .
C31 C36 C35 122.0(5) . .
C37A C37 C37B 105.9(8) . .
C37A C37 C34 109.5(5) . .
C37B C37 C34 113.2(5) . .
C37A C37 C37C 107.5(6) . .
C37B C37 C37C 110.5(7) . .
C34 C37 C37C 109.9(5) . .
C42 C41 C46 117.5(4) . .
C42 C41 P2 121.5(3) . .
C46 C41 P2 120.9(3) . .
C41 C42 C43 121.7(4) . .
C44 C43 C42 121.1(4) . .
C43 C44 C45 117.3(4) . .
C43 C44 C47 122.5(4) . .
C45 C44 C47 120.2(4) . .
C46 C45 C44 121.5(5) . .
C45 C46 C41 120.8(4) . .
C47B C47 C47A 110.0(6) . .
C47B C47 C44 109.1(4) . .
C47A C47 C44 110.9(4) . .
C47B C47 C47C 108.1(6) . .
C47A C47 C47C 107.4(5) . .
C44 C47 C47C 111.2(4) . .
C52 C51 C56 116.2(4) . .
C52 C51 P2 121.5(4) . .
C56 C51 P2 121.6(4) . .
C51 C52 C53 121.3(5) . .
C52 C53 C54 122.6(5) . .
C55 C54 C53 115.6(5) . .
C55 C54 C57 122.5(5) . .
C53 C54 C57 121.9(5) . .
C54 C55 C56 122.1(5) . .
C55 C56 C51 122.0(5) . .
C57B C57 C57A 110.2(6) . .
C57B C57 C54 112.5(5) . .
C57A C57 C54 108.6(4) . .
C57B C57 C57C 107.1(5) . .
C57A C57 C57C 108.1(6) . .
C54 C57 C57C 110.2(5) . .
C66 C61 C62 113.0(4) . .
C66 C61 Pt2 123.7(3) . .
C62 C61 Pt2 123.2(3) . .
F62 C62 C63 116.6(4) . .
F62 C62 C61 119.2(4) . .
C63 C62 C61 124.2(5) . .
F63 C63 C64 119.8(4) . .
F63 C63 C62 121.1(5) . .
C64 C63 C62 119.1(5) . .
F64 C64 C63 120.2(5) . .
F64 C64 C65 120.4(5) . .
C63 C64 C65 119.3(4) . .
C66 C65 F65 121.3(5) . .
C66 C65 C64 119.9(5) . .
F65 C65 C64 118.8(4) . .
C65 C66 F66 116.9(4) . .
C65 C66 C61 124.5(5) . .
F66 C66 C61 118.6(4) . .
C72 C71 C76 118.6(4) . .
C72 C71 P3 121.7(3) . .
C76 C71 P3 119.3(3) . .
C73 C72 C71 120.5(4) . .
C72 C73 C74 121.7(4) . .
C75 C74 C73 117.0(4) . .
C75 C74 C77 123.8(5) . .
C73 C74 C77 119.2(5) . .
C74 C75 C76 121.9(4) . .
C71 C76 C75 120.2(4) . .
C77A C77 C77B 111.1(6) . .
C77A C77 C74 112.0(5) . .
C77B C77 C74 110.8(4) . .
C77A C77 C77C 107.3(5) . .
C77B C77 C77C 107.9(5) . .
C74 C77 C77C 107.6(5) . .
C82 C81 C86 118.2(4) . .
C82 C81 P3 123.1(3) . .
C86 C81 P3 118.5(3) . .
C81 C82 C83 120.9(4) . .
C84 C83 C82 121.3(4) . .
C85 C84 C83 117.2(4) . .
C85 C84 C87 120.9(4) . .
C83 C84 C87 121.8(5) . .
C86 C85 C84 122.2(4) . .
C85 C86 C81 120.3(4) . .
C87A C87 C87C 114.6(7) . .
C87A C87 C84 111.2(5) . .
C87C C87 C84 113.8(5) . .
C87A C87 C87B 105.2(7) . .
C87C C87 C87B 104.3(7) . .
C84 C87 C87B 106.8(5) . .
C96 C91 C92 118.5(4) . .
C96 C91 P4 123.2(4) . .
C92 C91 P4 118.1(4) . .
C93 C92 C91 120.2(5) . .
C92 C93 C94 122.3(5) . .
C93 C94 C95 117.2(4) . .
C93 C94 C97 120.8(5) . .
C95 C94 C97 121.9(5) . .
C94 C95 C96 121.3(5) . .
C91 C96 C95 120.4(5) . .
C97B C97 C97A 107.8(6) . .
C97B C97 C97C 110.4(6) . .
C97A C97 C97C 108.0(5) . .
C97B C97 C94 111.1(5) . .
C97A C97 C94 111.5(5) . .
C97C C97 C94 108.0(4) . .
C106 C101 C102 117.1(4) . .
C106 C101 P4 121.0(4) . .
C102 C101 P4 121.8(3) . .
C103 C102 C101 121.0(4) . .
C102 C103 C104 121.7(4) . .
C105 C104 C103 116.5(4) . .
C105 C104 C107 122.8(4) . .
C103 C104 C107 120.7(4) . .
C104 C105 C106 121.7(4) . .
C101 C106 C105 121.9(5) . .
C108 C107 C110 109.4(5) . .
C108 C107 C104 112.4(4) . .
C110 C107 C104 107.2(4) . .
C108 C107 C109 107.2(4) . .
C110 C107 C109 110.0(5) . .
C104 C107 C109 110.6(4) . .
C206 C201 C202 114.6(18) . .
C206 C201 C200 100(2) . .
C202 C201 C200 143(3) . .
C201 C202 C203 135.4(19) . .
C204 C203 C202 102.2(18) . .
C203 C204 C205 123.1(18) . .
C206 C205 C204 130.2(18) . .
C205 C206 C201 111.3(19) . .
C306 C301 C302 117.3(9) . .
C306 C301 C300 118.0(12) . .
C302 C301 C300 124.7(12) . .
C301 C302 C303 121.5(10) . .
C304 C303 C302 119.1(11) . .
C303 C304 C305 119.3(10) . .
C306 C305 C304 122.5(10) . .
C305 C306 C301 120.2(10) . .
C406 C401 C402 115.8(7) . .
C406 C401 C400 125.5(9) . .
C402 C401 C400 118.6(9) . .
C403 C402 C401 120.0(8) . .
C404 C403 C402 121.9(9) . .
C403 C404 C405 119.1(9) . .
C406 C405 C404 118.7(8) . .
C405 C406 C401 124.5(8) . .
C502 C501 C506 118.5(8) . .
C502 C501 C500 122.3(9) . .
C506 C501 C500 119.2(8) . .
C501 C502 C503 123.3(9) . .
C504 C503 C502 115.6(9) . .
C503 C504 C505 121.5(10) . .
C506 C505 C504 121.1(9) . .
C505 C506 C501 119.9(8) . .
C603 C601 C600 119.9(8) . .
C603 C601 C602 120.0(6) . .
C600 C601 C602 120.1(9) . .
C603 C602 C601 119.0(6) 2_694 .
C601 C603 C602 121.0(6) . 2_694
C701 C700 C702 54.7(7) . .
C706 C701 C702 123.3(19) . .
C706 C701 C700 167(2) . .
C702 C701 C700 68.8(11) . .
C703 C702 C701 109.6(17) . .
C703 C702 C700 163.4(17) . .
C701 C702 C700 56.5(8) . .
C702 C703 C704 124(2) . .
C705 C704 C703 122(2) . .
C706 C705 C704 119(2) . .
C705 C706 C701 120(2) . .

loop_
_geom_bond_atom_site_label_1
_geom_bond_atom_site_label_2
_geom_bond_distance
_geom_bond_site_symmetry_2
Pt1 C1 1.988(4) .
Pt1 C11 2.053(4) .
Pt1 P2 2.2985(12) .
Pt1 P1 2.2996(12) .
Pt1 Pt2 12.8867(3) .
P1 C21 1.817(4) .
P1 C31 1.816(4) .
P1 C1A 1.838(4) .
C1 C2 1.205(6) .
C1B C2B 1.524(6) .
C1B P2 1.824(4) .
C1A C2A 1.532(6) .
Pt2 C8 1.983(4) .
Pt2 C61 2.056(4) .
Pt2 P4 2.2955(11) .
Pt2 P3 2.3006(11) .
P2 C51 1.824(4) .
P2 C41 1.828(4) .
C2 C3 1.369(6) .
C2A C3A 1.517(6) .
C2B C3B 1.534(6) .
P3 C81 1.814(4) .
P3 C14A 1.825(4) .
P3 C71 1.832(4) .
C3 C4 1.206(6) .
C3A C4A 1.523(6) .
C3B C4B 1.519(7) .
P4 C91 1.816(4) .
P4 C101 1.820(4) .
P4 C14B 1.823(5) .
C4 C5 1.360(6) .
C4A C5A 1.513(7) .
C4B C5B 1.520(7) .
C5 C6 1.209(6) .
C5A C6A 1.512(6) .
C5B C6B 1.519(6) .
C6 C7 1.356(6) .
C6A C7A 1.516(7) .
C6B C7B 1.509(7) .
C7 C8 1.220(6) .
C7A C8A 1.521(6) .
C7B C8B 1.524(7) .
C8A C9A 1.505(7) .
C8B C9B 1.501(7) .
C9A C10A 1.525(6) .
C9B C10B 1.521(7) .
C10A C11A 1.519(7) .
C10B C11B 1.506(7) .
C11 C12 1.341(6) .
C11 C16 1.347(6) .
C11A C12A 1.526(6) .
C11B C12B 1.531(7) .
C12A C13A 1.520(6) .
C12 C13 1.391(7) .
C12 F12' 1.430(7) .
C12 F12 1.449(7) .
F12 F12' 1.141(9) .
C12B C13B 1.525(7) .
C13A C14A 1.528(6) .
C13B C14B 1.533(6) .
F13 F13' 1.168(10) .
F13 C13 1.433(7) .
F13' C13 1.453(7) .
C13 C14 1.326(7) .
F14 C14 1.340(5) .
C14 C15 1.333(7) .
F15 F15' 1.307(10) .
F15 C15 1.450(7) .
F15' C15 1.449(8) .
C15 C16 1.386(7) .
F16 F16' 1.293(9) .
F16 C16 1.445(7) .
F16' C16 1.490(7) .
C21 C26 1.390(6) .
C21 C22 1.397(6) .
C22 C23 1.379(6) .
C23 C24 1.403(6) .
C24 C25 1.373(6) .
C24 C27 1.538(6) .
C25 C26 1.386(6) .
C27 C27B 1.518(7) .
C27 C27A 1.546(7) .
C27 C27C 1.553(7) .
C31 C36 1.352(7) .
C31 C32 1.365(6) .
C32 C33 1.362(7) .
C33 C34 1.353(7) .
C34 C35 1.359(7) .
C34 C37 1.524(6) .
C35 C36 1.389(7) .
C37 C37A 1.473(9) .
C37 C37B 1.479(9) .
C37 C37C 1.527(9) .
C41 C42 1.373(6) .
C41 C46 1.386(6) .
C42 C43 1.381(6) .
C43 C44 1.378(6) .
C44 C45 1.388(6) .
C44 C47 1.544(6) .
C45 C46 1.380(7) .
C47 C47B 1.497(8) .
C47 C47A 1.527(8) .
C47 C47C 1.549(8) .
C51 C52 1.362(6) .
C51 C56 1.374(7) .
C52 C53 1.369(7) .
C53 C54 1.380(7) .
C54 C55 1.353(8) .
C54 C57 1.527(7) .
C55 C56 1.371(7) .
C57 C57B 1.525(9) .
C57 C57A 1.525(8) .
C57 C57C 1.538(9) .
C61 C66 1.391(6) .
C61 C62 1.394(6) .
F62 C62 1.357(5) .
C62 C63 1.374(6) .
F63 C63 1.348(6) .
C63 C64 1.366(8) .
F64 C64 1.361(5) .
C64 C65 1.372(8) .
F65 C65 1.361(6) .
C65 C66 1.348(6) .
F66 C66 1.360(5) .
C71 C72 1.388(6) .
C71 C76 1.390(6) .
C72 C73 1.373(6) .
C73 C74 1.405(7) .
C74 C75 1.380(7) .
C74 C77 1.542(7) .
C75 C76 1.388(6) .
C77 C77A 1.485(8) .
C77 C77B 1.495(8) .
C77 C77C 1.569(8) .
C81 C82 1.380(6) .
C81 C86 1.394(6) .
C82 C83 1.389(6) .
C83 C84 1.388(7) .
C84 C85 1.381(7) .
C84 C87 1.541(7) .
C85 C86 1.378(6) .
C87 C87A 1.471(9) .
C87 C87C 1.474(9) .
C87 C87B 1.586(11) .
C91 C96 1.385(6) .
C91 C92 1.397(7) .
C92 C93 1.375(6) .
C93 C94 1.388(7) .
C94 C95 1.388(7) .
C94 C97 1.536(6) .
C95 C96 1.398(6) .
C97 C97B 1.507(9) .
C97 C97A 1.511(8) .
C97 C97C 1.521(8) .
C101 C106 1.369(6) .
C101 C102 1.385(6) .
C102 C103 1.383(6) .
C103 C104 1.394(6) .
C104 C105 1.369(7) .
C104 C107 1.536(6) .
C105 C106 1.385(7) .
C107 C108 1.508(7) .
C107 C110 1.523(7) .
C107 C109 1.539(8) .
C200 C201 1.436(14) .
C201 C206 1.353(14) .
C201 C202 1.365(14) .
C202 C203 1.423(15) .
C203 C204 1.331(14) .
C204 C205 1.416(15) .
C205 C206 1.295(15) .
C300 C301 1.469(10) .
C301 C306 1.371(10) .
C301 C302 1.379(10) .
C302 C303 1.409(11) .
C303 C304 1.317(10) .
C304 C305 1.381(10) .
C305 C306 1.339(10) .
C400 C401 1.452(8) .
C401 C406 1.356(9) .
C401 C402 1.376(9) .
C402 C403 1.376(10) .
C403 C404 1.326(11) .
C404 C405 1.367(10) .
C405 C406 1.341(9) .
C500 C501 1.442(9) .
C501 C502 1.358(9) .
C501 C506 1.378(9) .
C502 C503 1.414(10) .
C503 C504 1.341(10) .
C504 C505 1.408(10) .
C505 C506 1.325(9) .
C600 C601 1.360(10) .
C601 C603 1.362(8) .
C601 C602 1.383(8) .
C602 C603 1.381(9) 2_694
C603 C602 1.381(9) 2_694
C700 C701 1.495(13) .
C700 C702 1.67(2) .
C701 C706 1.311(13) .
C701 C702 1.464(13) .
C702 C703 1.323(13) .
C703 C704 1.328(13) .
C704 C705 1.322(13) .
C705 C706 1.279(13) .

loop_
_geom_torsion_atom_site_label_1
_geom_torsion_atom_site_label_2
_geom_torsion_atom_site_label_3
_geom_torsion_atom_site_label_4
_geom_torsion
_geom_torsion_site_symmetry_4
C1 Pt1 P1 C21 -62.52(19) .
C11 Pt1 P1 C21 117.51(19) .
P2 Pt1 P1 C21 -59.8(6) .
Pt2 Pt1 P1 C21 -62.77(15) .
C1 Pt1 P1 C31 176.2(2) .
C11 Pt1 P1 C31 -3.8(2) .
P2 Pt1 P1 C31 179(100) .
Pt2 Pt1 P1 C31 175.94(16) .
C1 Pt1 P1 C1A 54.0(2) .
C11 Pt1 P1 C1A -125.93(19) .
P2 Pt1 P1 C1A 56.8(6) .
Pt2 Pt1 P1 C1A 53.79(15) .
C11 Pt1 C1 C2 144(33) .
P2 Pt1 C1 C2 -40(35) .
P1 Pt1 C1 C2 140(35) .
Pt2 Pt1 C1 C2 146(37) .
C21 P1 C1A C2A 164.7(3) .
C31 P1 C1A C2A -85.3(4) .
Pt1 P1 C1A C2A 41.8(4) .
C1 Pt1 Pt2 C8 15(4) .
C11 Pt1 Pt2 C8 -165(4) .
P2 Pt1 Pt2 C8 9(3) .
P1 Pt1 Pt2 C8 -171(3) .
C1 Pt1 Pt2 C61 155(4) .
C11 Pt1 Pt2 C61 -26(4) .
P2 Pt1 Pt2 C61 149(3) .
P1 Pt1 Pt2 C61 -31(3) .
C1 Pt1 Pt2 P4 173(3) .
C11 Pt1 Pt2 P4 -7(2) .
P2 Pt1 Pt2 P4 167.25(4) .
P1 Pt1 Pt2 P4 -12.97(4) .
C1 Pt1 Pt2 P3 -8(3) .
C11 Pt1 Pt2 P3 172(2) .
P2 Pt1 Pt2 P3 -13.72(4) .
P1 Pt1 Pt2 P3 166.06(4) .
C2B C1B P2 C51 -82.6(4) .
C2B C1B P2 C41 166.8(3) .
C2B C1B P2 Pt1 43.5(4) .
C1 Pt1 P2 C51 177.0(2) .
C11 Pt1 P2 C51 -3.0(2) .
P1 Pt1 P2 C51 174.3(5) .
Pt2 Pt1 P2 C51 177.26(17) .
C1 Pt1 P2 C1B 54.80(19) .
C11 Pt1 P2 C1B -125.23(19) .
P1 Pt1 P2 C1B 52.1(6) .
Pt2 Pt1 P2 C1B 55.04(15) .
C1 Pt1 P2 C41 -62.03(19) .
C11 Pt1 P2 C41 117.94(19) .
P1 Pt1 P2 C41 -64.8(6) .
Pt2 Pt1 P2 C41 -61.79(15) .
Pt1 C1 C2 C3 -179(100) .
P1 C1A C2A C3A 178.3(3) .
P2 C1B C2B C3B -179.4(3) .
C8 Pt2 P3 C81 178.67(19) .
C61 Pt2 P3 C81 0.35(19) .
P4 Pt2 P3 C81 -168.8(5) .
Pt1 Pt2 P3 C81 179.52(15) .
C8 Pt2 P3 C14A 56.40(19) .
C61 Pt2 P3 C14A -121.93(19) .
P4 Pt2 P3 C14A 69.0(5) .
Pt1 Pt2 P3 C14A 57.25(15) .
C8 Pt2 P3 C71 -58.54(19) .
C61 Pt2 P3 C71 123.14(19) .
P4 Pt2 P3 C71 -46.0(5) .
Pt1 Pt2 P3 C71 -57.69(15) .
C1 C2 C3 C4 -109(100) .
C1A C2A C3A C4A 66.8(6) .
C1B C2B C3B C4B 64.9(6) .
C8 Pt2 P4 C91 176.6(2) .
C61 Pt2 P4 C91 -5.1(2) .
P3 Pt2 P4 C91 164.0(5) .
Pt1 Pt2 P4 C91 175.76(18) .
C8 Pt2 P4 C101 -62.0(2) .
C61 Pt2 P4 C101 116.3(2) .
P3 Pt2 P4 C101 -74.6(5) .
Pt1 Pt2 P4 C101 -62.81(16) .
C8 Pt2 P4 C14B 55.6(2) .
C61 Pt2 P4 C14B -126.1(2) .
P3 Pt2 P4 C14B 43.0(5) .
Pt1 Pt2 P4 C14B 54.77(16) .
C2 C3 C4 C5 138(100) .
C2A C3A C4A C5A 63.9(6) .
C2B C3B C4B C5B 64.4(6) .
C3 C4 C5 C6 -5(31) .
C3A C4A C5A C6A 169.8(4) .
C3B C4B C5B C6B 174.9(4) .
C4 C5 C6 C7 74(26) .
C4A C5A C6A C7A 173.1(4) .
C4B C5B C6B C7B 179.2(4) .
C5 C6 C7 C8 46(56) .
C5A C6A C7A C8A -178.5(4) .
C5B C6B C7B C8B -178.7(4) .
C6 C7 C8 Pt2 142(37) .
C61 Pt2 C8 C7 30(34) .
P4 Pt2 C8 C7 100(31) .
P3 Pt2 C8 C7 -81(31) .
Pt1 Pt2 C8 C7 122(33) .
C6A C7A C8A C9A 170.2(4) .
C6B C7B C8B C9B 170.6(5) .
C7A C8A C9A C10A 179.6(4) .
C7B C8B C9B C10B 178.6(5) .
C8A C9A C10A C11A 178.7(4) .
C8B C9B C10B C11B 177.7(5) .
C1 Pt1 C11 C12 90(19) .
P2 Pt1 C11 C12 -87.1(5) .
P1 Pt1 C11 C12 93.1(5) .
Pt2 Pt1 C11 C12 88(2) .
C1 Pt1 C11 C16 -87(19) .
P2 Pt1 C11 C16 96.8(5) .
P1 Pt1 C11 C16 -83.0(5) .
Pt2 Pt1 C11 C16 -89(2) .
C9A C10A C11A C12A 178.0(4) .
C9B C10B C11B C12B 173.2(5) .
C10A C11A C12A C13A 65.9(5) .
C16 C11 C12 C13 -0.7(9) .
Pt1 C11 C12 C13 -177.3(5) .
C16 C11 C12 F12' -155.7(6) .
Pt1 C11 C12 F12' 27.8(8) .
C16 C11 C12 F12 152.4(7) .
Pt1 C11 C12 F12 -24.2(8) .
C11 C12 F12 F12' 103.9(7) .
C13 C12 F12 F12' -100.4(7) .
C11 C12 F12' F12 -99.7(7) .
C13 C12 F12' F12 102.8(7) .
C10B C11B C12B C13B 62.7(7) .
C11A C12A C13A C14A 63.3(5) .
C11B C12B C13B C14B 63.4(6) .
C11 C12 C13 C14 0.6(11) .
F12' C12 C13 C14 155.9(6) .
F12 C12 C13 C14 -152.2(7) .
C11 C12 C13 F13 151.0(8) .
F12' C12 C13 F13 -53.6(10) .
F12 C12 C13 F13 -1.8(11) .
C11 C12 C13 F13' -154.1(6) .
F12' C12 C13 F13' 1.3(9) .
F12 C12 C13 F13' 53.1(10) .
F13' F13 C13 C14 -102.7(8) .
F13' F13 C13 C12 105.2(8) .
F13 F13' C13 C14 101.2(8) .
F13 F13' C13 C12 -102.8(8) .
C12B C13B C14B P4 175.4(4) .
C91 P4 C14B C13B -84.6(4) .
C101 P4 C14B C13B 166.3(3) .
Pt2 P4 C14B C13B 42.1(4) .
C12A C13A C14A P3 -179.8(3) .
C81 P3 C14A C13A -83.3(3) .
C71 P3 C14A C13A 167.2(3) .
Pt2 P3 C14A C13A 42.9(3) .
C12 C13 C14 C15 0.1(10) .
F13 C13 C14 C15 -151.3(8) .
F13' C13 C14 C15 155.7(7) .
C12 C13 C14 F14 179.4(6) .
F13 C13 C14 F14 28.0(10) .
F13' C13 C14 F14 -25.1(9) .
C13 C14 C15 C16 -0.6(11) .
F14 C14 C15 C16 -179.9(6) .
C13 C14 C15 F15' -146.0(7) .
F14 C14 C15 F15' 34.7(10) .
C13 C14 C15 F15 154.5(7) .
F14 C14 C15 F15 -24.8(9) .
F15 F15' C15 C14 -105.7(7) .
F15 F15' C15 C16 107.9(7) .
F15' F15 C15 C14 101.2(7) .
F15' F15 C15 C16 -103.6(8) .
C12 C11 C16 C15 0.2(10) .
Pt1 C11 C16 C15 176.8(6) .
C12 C11 C16 F16 -154.0(6) .
Pt1 C11 C16 F16 22.6(8) .
C12 C11 C16 F16' 148.8(6) .
Pt1 C11 C16 F16' -34.6(8) .
C14 C15 C16 C11 0.5(12) .
F15' C15 C16 C11 144.7(8) .
F15 C15 C16 C11 -153.8(7) .
C14 C15 C16 F16 155.2(7) .
F15' C15 C16 F16 -60.6(10) .
F15 C15 C16 F16 1.0(10) .
C14 C15 C16 F16' -146.9(7) .
F15' C15 C16 F16' -2.6(11) .
F15 C15 C16 F16' 58.9(10) .
F16' F16 C16 C11 -97.3(6) .
F16' F16 C16 C15 105.4(7) .
F16 F16' C16 C11 107.3(6) .
F16 F16' C16 C15 -100.7(7) .
C31 P1 C21 C26 132.2(4) .
C1A P1 C21 C26 -116.3(4) .
Pt1 P1 C21 C26 4.9(4) .
C31 P1 C21 C22 -51.3(4) .
C1A P1 C21 C22 60.3(4) .
Pt1 P1 C21 C22 -178.5(3) .
C26 C21 C22 C23 1.1(7) .
P1 C21 C22 C23 -175.6(4) .
C21 C22 C23 C24 -0.7(7) .
C22 C23 C24 C25 -0.1(7) .
C22 C23 C24 C27 -179.2(4) .
C23 C24 C25 C26 0.5(7) .
C27 C24 C25 C26 179.5(4) .
C24 C25 C26 C21 -0.1(7) .
C22 C21 C26 C25 -0.7(6) .
P1 C21 C26 C25 176.0(3) .
C25 C24 C27 C27B -121.8(5) .
C23 C24 C27 C27B 57.1(6) .
C25 C24 C27 C27A 117.7(5) .
C23 C24 C27 C27A -63.3(5) .
C25 C24 C27 C27C -1.1(6) .
C23 C24 C27 C27C 177.9(4) .
C21 P1 C31 C36 -36.1(5) .
C1A P1 C31 C36 -145.2(5) .
Pt1 P1 C31 C36 90.1(5) .
C21 P1 C31 C32 151.4(5) .
C1A P1 C31 C32 42.3(5) .
Pt1 P1 C31 C32 -82.4(5) .
C36 C31 C32 C33 0.7(10) .
P1 C31 C32 C33 173.7(6) .
C31 C32 C33 C34 0.1(13) .
C32 C33 C34 C35 -1.1(11) .
C32 C33 C34 C37 -179.8(7) .
C33 C34 C35 C36 1.4(11) .
C37 C34 C35 C36 -179.9(6) .
C32 C31 C36 C35 -0.4(10) .
P1 C31 C36 C35 -173.3(6) .
C34 C35 C36 C31 -0.7(12) .
C33 C34 C37 C37A -63.4(9) .
C35 C34 C37 C37A 117.9(8) .
C33 C34 C37 C37B 178.6(8) .
C35 C34 C37 C37B -0.1(10) .
C33 C34 C37 C37C 54.5(8) .
C35 C34 C37 C37C -124.1(7) .
C51 P2 C41 C42 131.3(4) .
C1B P2 C41 C42 -116.3(4) .
Pt1 P2 C41 C42 5.3(4) .
C51 P2 C41 C46 -52.8(4) .
C1B P2 C41 C46 59.7(4) .
Pt1 P2 C41 C46 -178.7(3) .
C46 C41 C42 C43 -0.1(7) .
P2 C41 C42 C43 176.0(4) .
C41 C42 C43 C44 -0.1(7) .
C42 C43 C44 C45 0.2(7) .
C42 C43 C44 C47 -179.4(4) .
C43 C44 C45 C46 -0.2(8) .
C47 C44 C45 C46 179.5(5) .
C44 C45 C46 C41 0.0(8) .
C42 C41 C46 C45 0.2(7) .
P2 C41 C46 C45 -176.0(4) .
C43 C44 C47 C47B 109.4(6) .
C45 C44 C47 C47B -70.3(7) .
C43 C44 C47 C47A -129.3(6) .
C45 C44 C47 C47A 51.0(7) .
C43 C44 C47 C47C -9.8(7) .
C45 C44 C47 C47C 170.5(5) .
C1B P2 C51 C52 -149.7(4) .
C41 P2 C51 C52 -40.2(5) .
Pt1 P2 C51 C52 85.7(5) .
C1B P2 C51 C56 40.3(5) .
C41 P2 C51 C56 149.8(5) .
Pt1 P2 C51 C56 -84.3(5) .
C56 C51 C52 C53 0.7(9) .
P2 C51 C52 C53 -169.8(5) .
C51 C52 C53 C54 -0.3(11) .
C52 C53 C54 C55 -2.0(10) .
C52 C53 C54 C57 177.9(6) .
C53 C54 C55 C56 3.9(11) .
C57 C54 C55 C56 -176.0(6) .
C54 C55 C56 C51 -3.7(12) .
C52 C51 C56 C55 1.2(10) .
P2 C51 C56 C55 171.6(6) .
C55 C54 C57 C57B -19.0(9) .
C53 C54 C57 C57B 161.1(6) .
C55 C54 C57 C57A 103.3(7) .
C53 C54 C57 C57A -76.6(8) .
C55 C54 C57 C57C -138.4(7) .
C53 C54 C57 C57C 41.7(7) .
C8 Pt2 C61 C66 141(6) .
P4 Pt2 C61 C66 71.2(4) .
P3 Pt2 C61 C66 -107.9(4) .
Pt1 Pt2 C61 C66 90(3) .
C8 Pt2 C61 C62 -36(6) .
P4 Pt2 C61 C62 -105.4(4) .
P3 Pt2 C61 C62 75.5(4) .
Pt1 Pt2 C61 C62 -87(3) .
C66 C61 C62 F62 -178.6(4) .
Pt2 C61 C62 F62 -1.6(6) .
C66 C61 C62 C63 1.1(7) .
Pt2 C61 C62 C63 178.1(4) .
F62 C62 C63 F63 -0.5(7) .
C61 C62 C63 F63 179.8(4) .
F62 C62 C63 C64 178.9(4) .
C61 C62 C63 C64 -0.8(8) .
F63 C63 C64 F64 0.6(8) .
C62 C63 C64 F64 -178.8(5) .
F63 C63 C64 C65 179.1(5) .
C62 C63 C64 C65 -0.3(8) .
F64 C64 C65 C66 179.5(4) .
C63 C64 C65 C66 1.0(8) .
F64 C64 C65 F65 0.0(8) .
C63 C64 C65 F65 -178.5(5) .
F65 C65 C66 F66 -1.3(7) .
C64 C65 C66 F66 179.3(4) .
F65 C65 C66 C61 178.8(4) .
C64 C65 C66 C61 -0.6(8) .
C62 C61 C66 C65 -0.4(7) .
Pt2 C61 C66 C65 -177.4(4) .
C62 C61 C66 F66 179.7(4) .
Pt2 C61 C66 F66 2.7(6) .
C81 P3 C71 C72 148.8(4) .
C14A P3 C71 C72 -99.1(4) .
Pt2 P3 C71 C72 20.8(4) .
C81 P3 C71 C76 -38.0(4) .
C14A P3 C71 C76 74.1(4) .
Pt2 P3 C71 C76 -166.0(3) .
C76 C71 C72 C73 -2.3(7) .
P3 C71 C72 C73 170.9(3) .
C71 C72 C73 C74 0.6(7) .
C72 C73 C74 C75 1.2(7) .
C72 C73 C74 C77 -179.6(5) .
C73 C74 C75 C76 -1.3(7) .
C77 C74 C75 C76 179.6(5) .
C72 C71 C76 C75 2.2(7) .
P3 C71 C76 C75 -171.2(4) .
C74 C75 C76 C71 -0.4(7) .
C75 C74 C77 C77A -2.0(8) .
C73 C74 C77 C77A 178.8(5) .
C75 C74 C77 C77B -126.6(6) .
C73 C74 C77 C77B 54.2(7) .
C75 C74 C77 C77C 115.7(6) .
C73 C74 C77 C77C -63.5(6) .
C14A P3 C81 C82 15.3(4) .
C71 P3 C81 C82 122.7(4) .
Pt2 P3 C81 C82 -108.2(4) .
C14A P3 C81 C86 -170.1(3) .
C71 P3 C81 C86 -62.8(4) .
Pt2 P3 C81 C86 66.3(4) .
C86 C81 C82 C83 -1.7(7) .
P3 C81 C82 C83 172.9(4) .
C81 C82 C83 C84 0.9(8) .
C82 C83 C84 C85 0.2(8) .
C82 C83 C84 C87 -178.5(5) .
C83 C84 C85 C86 -0.6(8) .
C87 C84 C85 C86 178.1(5) .
C84 C85 C86 C81 -0.1(8) .
C82 C81 C86 C85 1.3(7) .
P3 C81 C86 C85 -173.6(4) .
C85 C84 C87 C87A 49.8(9) .
C83 C84 C87 C87A -131.5(7) .
C85 C84 C87 C87C -178.9(7) .
C83 C84 C87 C87C -0.2(10) .
C85 C84 C87 C87B -64.4(8) .
C83 C84 C87 C87B 114.3(7) .
C101 P4 C91 C96 130.4(4) .
C14B P4 C91 C96 21.0(4) .
Pt2 P4 C91 C96 -102.2(4) .
C101 P4 C91 C92 -55.4(4) .
C14B P4 C91 C92 -164.9(4) .
Pt2 P4 C91 C92 71.9(4) .
C96 C91 C92 C93 0.4(7) .
P4 C91 C92 C93 -174.0(4) .
C91 C92 C93 C94 0.9(8) .
C92 C93 C94 C95 -1.6(7) .
C92 C93 C94 C97 -179.6(5) .
C93 C94 C95 C96 1.1(7) .
C97 C94 C95 C96 179.1(4) .
C92 C91 C96 C95 -0.9(6) .
P4 C91 C96 C95 173.2(3) .
C94 C95 C96 C91 0.1(7) .
C93 C94 C97 C97B -156.7(6) .
C95 C94 C97 C97B 25.4(8) .
C93 C94 C97 C97A -36.4(7) .
C95 C94 C97 C97A 145.7(5) .
C93 C94 C97 C97C 82.1(7) .
C95 C94 C97 C97C -95.7(6) .
C91 P4 C101 C106 -41.5(5) .
C14B P4 C101 C106 69.5(5) .
Pt2 P4 C101 C106 -169.4(4) .
C91 P4 C101 C102 141.8(4) .
C14B P4 C101 C102 -107.1(4) .
Pt2 P4 C101 C102 13.9(4) .
C106 C101 C102 C103 -3.8(7) .
P4 C101 C102 C103 173.0(4) .
C101 C102 C103 C104 0.1(8) .
C102 C103 C104 C105 3.4(7) .
C102 C103 C104 C107 -175.5(5) .
C103 C104 C105 C106 -3.3(8) .
C107 C104 C105 C106 175.7(5) .
C102 C101 C106 C105 4.0(8) .
P4 C101 C106 C105 -172.8(5) .
C104 C105 C106 C101 -0.4(9) .
C105 C104 C107 C108 12.3(7) .
C103 C104 C107 C108 -168.8(5) .
C105 C104 C107 C110 -107.9(6) .
C103 C104 C107 C110 71.0(6) .
C105 C104 C107 C109 132.2(6) .
C103 C104 C107 C109 -49.0(6) .
C206 C201 C202 C203 23(3) .
C200 C201 C202 C203 -177(2) .
C201 C202 C203 C204 -15(3) .
C202 C203 C204 C205 5(2) .
C203 C204 C205 C206 -6(3) .
C204 C205 C206 C201 11(3) .
C202 C201 C206 C205 -16(2) .
C200 C201 C206 C205 175.6(16) .
C306 C301 C302 C303 -1.1(13) .
C300 C301 C302 C303 -178.2(8) .
C301 C302 C303 C304 0.7(14) .
C302 C303 C304 C305 -0.3(13) .
C303 C304 C305 C306 0.4(14) .
C304 C305 C306 C301 -0.8(13) .
C302 C301 C306 C305 1.1(12) .
C300 C301 C306 C305 178.4(7) .
C406 C401 C402 C403 1.2(13) .
C400 C401 C402 C403 179.0(9) .
C401 C402 C403 C404 -2.8(16) .
C402 C403 C404 C405 3.1(16) .
C403 C404 C405 C406 -1.7(14) .
C404 C405 C406 C401 0.2(13) .
C402 C401 C406 C405 0.1(12) .
C400 C401 C406 C405 -177.6(8) .
C506 C501 C502 C503 1.2(12) .
C500 C501 C502 C503 179.4(8) .
C501 C502 C503 C504 -0.2(13) .
C502 C503 C504 C505 -0.4(13) .
C503 C504 C505 C506 -0.1(12) .
C504 C505 C506 C501 1.1(11) .
C502 C501 C506 C505 -1.7(11) .
C500 C501 C506 C505 -179.9(7) .
C603 C601 C602 C603 1.1(10) 2_694
C600 C601 C602 C603 178.3(7) 2_694
C600 C601 C603 C602 -178.3(7) 2_694
C602 C601 C603 C602 -1.1(10) 2_694
C702 C700 C701 C706 163(6) .
C706 C701 C702 C703 15(2) .
C700 C701 C702 C703 -169.8(13) .
C706 C701 C702 C700 -175.5(16) .
C701 C700 C702 C703 36(5) .
C701 C702 C703 C704 -6(2) .
C700 C702 C703 C704 -37(6) .
C702 C703 C704 C705 -2(3) .
C703 C704 C705 C706 3(3) .
C704 C705 C706 C701 5(3) .
C702 C701 C706 C705 -15(3) .
C700 C701 C706 C705 -175(5) .
